data_1564924
loop_
_publ_author_name
'D\"utsch, Luis'
'Riesinger, Christoph'
'Balazs, Gabor'
'Seidl, Michael'
'Scheer, Manfred'

_publ_section_title
;
 Structural Diversity of Mixed Polypnictogen Complexes: Dicationic E2E'2
 (E, E' = P, As, Sb, Bi) Chains, Cycles and Cages Stabilized by Transition
 Metals
;
_journal_name_full 'Chemical Science'
_journal_paper_doi 10.1039/D1SC04924K
_journal_year 2021
_chemical_formula_moiety 'C28 H20 Bi2 Mo4 O8 Sb2, 2(Al C16 F36 O4)'
_chemical_formula_sum 'C60 H20 Al2 Bi2 F72 Mo4 O16 Sb2'
_chemical_formula_weight 3463.94
_space_group_crystal_system monoclinic
_space_group_IT_number 14
_space_group_name_Hall '-P 2yn'
_space_group_name_H-M_alt 'P 1 21/n 1'
_atom_sites_solution_hydrogens geom
_audit_creation_date 2021-07-29
_audit_creation_method
;
Olex2 1.5-alpha
(compiled 2021.07.19 svn.r715e62df for OlexSys, GUI svn.r6380)
;
_audit_update_record
;
2021-08-24 deposited with the CCDC.	2021-10-08 downloaded from the CCDC.
;
_cell_angle_alpha 90
_cell_angle_beta 90.5124(7)
_cell_angle_gamma 90
_cell_formula_units_Z 4
_cell_length_a 15.58714(13)
_cell_length_b 22.64745(18)
_cell_length_c 25.9896(2)
_cell_measurement_reflns_used 51577
_cell_measurement_temperature 110.00(12)
_cell_measurement_theta_max 74.1330
_cell_measurement_theta_min 2.2740
_cell_volume 9174.20(13)
_computing_cell_refinement 'CrysAlisPro 1.171.41.90a (Rigaku OD, 2020)'
_computing_data_collection 'CrysAlisPro 1.171.41.90a (Rigaku OD, 2020)'
_computing_data_reduction 'CrysAlisPro 1.171.41.90a (Rigaku OD, 2020)'
_computing_molecular_graphics 'Olex2 1.5-alpha (Dolomanov et al., 2009)'
_computing_publication_material 'Olex2 1.5-alpha (Dolomanov et al., 2009)'
_computing_structure_refinement 'SHELXL 2018/3 (Sheldrick, 2015)'
_diffrn_ambient_environment N~2~
_diffrn_ambient_temperature 110.00(12)
_diffrn_detector 'CCD plate'
_diffrn_detector_area_resol_mean 4.1818
_diffrn_detector_type TitanS2
_diffrn_measured_fraction_theta_full 0.996
_diffrn_measured_fraction_theta_max 0.976
_diffrn_measurement_details
;
List of Runs (angles in degrees, time in seconds):

  # Type    Start    End  Width  t~exp~   \w     \q     \k     \f   Frames
#--------------------------------------------------------------------------
  1  \w     -5.00  34.00   1.00   10.00    --  -43.39  19.00-180.00   39
  2  \w     -5.00  34.00   1.00   10.00    --  -43.39  19.00 -30.00   39
  3  \w    -22.00  28.00   1.00   10.00    --  -43.39  38.00  30.00   50
  4  \w     61.00 133.00   1.00   10.00    --   43.39 178.00-120.00   72
  5  \w    103.00 178.00   1.00   40.00    --  104.50  77.00-150.00   75
  6  \w     34.00  72.00   1.00   40.00    --  104.50 -45.00-180.00   38
  7  \w     31.00  57.00   1.00   40.00    --  104.50 -30.00  60.00   26
  8  \w     35.00  93.00   1.00   40.00    --  104.50 -61.00 -30.00   58
  9  \w    103.00 178.00   1.00   40.00    --  104.50  77.00 -90.00   75
 10  \w     31.00 112.00   1.00   40.00    --  104.50-125.00  90.00   81
 11  \w     78.00 174.00   1.00   40.00    --  104.50  61.00   0.00   96
 12  \w     34.00  72.00   1.00   40.00    --  104.50 -45.00 -90.00   38
 13  \w     35.00  93.00   1.00   40.00    --  104.50 -61.00-120.00   58
 14  \w     31.00  57.00   1.00   40.00    --  104.50 -30.00 150.00   26
 15  \w   -113.00 -18.00   1.00   10.00    --  -43.39 -57.00-120.00   95
 16  \w   -113.00 -18.00   1.00   10.00    --  -43.39 -57.00 150.00   95
 17  \w   -113.00 -18.00   1.00   10.00    --  -43.39 -57.00  30.00   95
 18  \w     65.00 109.00   1.00   40.00    --  104.50  15.00 150.00   44
;
_diffrn_measurement_device 'four-circle diffractometer'
_diffrn_measurement_device_type 'GV50, TitanS2'
_diffrn_measurement_method '\w scans'
_diffrn_orient_matrix_type 'CrysAlisPro convention (1999,Acta A55,543-557)'
_diffrn_orient_matrix_UB_11 -0.0525189000
_diffrn_orient_matrix_UB_12 0.0443128000
_diffrn_orient_matrix_UB_13 -0.0199151000
_diffrn_orient_matrix_UB_21 0.0696412000
_diffrn_orient_matrix_UB_22 0.0236787000
_diffrn_orient_matrix_UB_23 -0.0260704000
_diffrn_orient_matrix_UB_31 -0.0192636000
_diffrn_orient_matrix_UB_32 -0.0354121000
_diffrn_orient_matrix_UB_33 -0.0423515000
_diffrn_radiation_monochromator mirror
_diffrn_radiation_probe x-ray
_diffrn_radiation_type 'Cu K\b'
_diffrn_radiation_wavelength 1.39222
_diffrn_reflns_av_R_equivalents 0.0457
_diffrn_reflns_av_unetI/netI 0.0333
_diffrn_reflns_Laue_measured_fraction_full 0.996
_diffrn_reflns_Laue_measured_fraction_max 0.976
_diffrn_reflns_limit_h_max 21
_diffrn_reflns_limit_h_min -21
_diffrn_reflns_limit_k_max 30
_diffrn_reflns_limit_k_min -31
_diffrn_reflns_limit_l_max 31
_diffrn_reflns_limit_l_min -35
_diffrn_reflns_number 84463
_diffrn_reflns_point_group_measured_fraction_full 0.996
_diffrn_reflns_point_group_measured_fraction_max 0.976
_diffrn_reflns_theta_full 56.650
_diffrn_reflns_theta_max 74.128
_diffrn_reflns_theta_min 2.337
_diffrn_source 'micro-focus sealed X-ray tube'
_diffrn_source_type 'GV50 (Cu) X-ray Source'
_exptl_absorpt_coefficient_mu 13.899
_exptl_absorpt_correction_T_max 0.642
_exptl_absorpt_correction_T_min 0.079
_exptl_absorpt_correction_type gaussian
_exptl_absorpt_process_details
;
CrysAlisPro 1.171.41.90a (Rigaku Oxford Diffraction, 2020)
Numerical absorption correction based on gaussian integration over
a multifaceted crystal model
Empirical absorption correction using spherical harmonics,
implemented in SCALE3 ABSPACK scaling algorithm.
;
_exptl_crystal_colour 'dark black'
_exptl_crystal_colour_modifier dark
_exptl_crystal_colour_primary black
_exptl_crystal_density_diffrn 2.508
_exptl_crystal_description block
_exptl_crystal_F_000 6472
_exptl_crystal_size_max 0.373
_exptl_crystal_size_mid 0.109
_exptl_crystal_size_min 0.086
_refine_diff_density_max 2.412
_refine_diff_density_min -1.794
_refine_diff_density_rms 0.217
_refine_ls_extinction_method none
_refine_ls_goodness_of_fit_ref 1.165
_refine_ls_hydrogen_treatment constr
_refine_ls_matrix_type full
_refine_ls_number_parameters 1694
_refine_ls_number_reflns 24730
_refine_ls_number_restraints 656
_refine_ls_restrained_S_all 1.169
_refine_ls_R_factor_all 0.0589
_refine_ls_R_factor_gt 0.0577
_refine_ls_shift/su_max 0.001
_refine_ls_shift/su_mean 0.000
_refine_ls_structure_factor_coef Fsqd
_refine_ls_weighting_details 'w=1/[\s^2^(Fo^2^)+(0.0592P)^2^+83.6952P] where P=(Fo^2^+2Fc^2^)/3'
_refine_ls_weighting_scheme calc
_refine_ls_wR_factor_gt 0.1524
_refine_ls_wR_factor_ref 0.1532
_reflns_Friedel_coverage 0.000
_reflns_number_gt 23965
_reflns_number_total 24730
_reflns_threshold_expression 'I > 2\s(I)'
_cod_data_source_file d1sc04924k2.cif
_cod_data_source_block ld364_mp_abs_gaus
_cod_database_code 1564924
_shelx_shelxl_version_number 2018/3
_chemical_oxdiff_formula C60H20Al2Bi2F72Mo4O16Sb2
_shelx_space_group_comment
;
The symmetry employed for this shelxl refinement is uniquely defined
by the following loop, which should always be used as a source of
symmetry information in preference to the above space-group names.
They are only intended as comments.
;
_shelx_estimated_absorpt_t_max 0.381
_shelx_estimated_absorpt_t_min 0.078
_olex2_refinement_description
;
1. Fixed Uiso
 At 1.2 times of:
  All C(H) groups
2. Restrained distances
 C65-C35 \\sim C66-C65 \\sim C65-C30 \\sim C67-C65 \\sim C68-C65 \\sim C65-C29
 with sigma of 0.02
 F64-C70 \\sim F164-C70 \\sim F65-C70 \\sim F165-C70 \\sim F66-C70 \\sim
F166-C70
 with sigma of 0.02
 Bi1-Sb1 \\sim Bi1A-Sb1A
 with sigma of 0.02
 C69-C172 \\sim C72-C69 \\sim C69-C171 \\sim C71-C69 \\sim C70-C69
 with sigma of 0.02
 F68-C71 \\sim F67-C71 \\sim F69-C71
 with sigma of 0.02
 F168-C171 \\sim F167-C171 \\sim F69-C171
 with sigma of 0.02
 F170-C172 \\sim F172-C172 \\sim F171-C172 \\sim F72-C72 \\sim F70-C72 \\sim
F71-C72
 with sigma of 0.02
3. Uiso/Uaniso restraints and constraints
C18 \\sim C18A \\sim C19 \\sim C19A \\sim C15 \\sim C15A \\sim C16 \\sim C16A
\\sim C17A \\sim C17: within 1.7A with sigma of 0.01 and sigma for terminal
atoms of 0.02 within 1.7A
C70 \\sim F64 \\sim F164 \\sim F65 \\sim F165 \\sim F166 \\sim F66: within 1.7A
with sigma of 0.01 and sigma for terminal atoms of 0.01 within 1.7A
Sb2A \\sim Bi2 \\sim Sb2 \\sim Bi2A \\sim Bi1 \\sim Sb1A \\sim Sb1 \\sim Bi1A:
within 3.4A with sigma of 0.01 and sigma for terminal atoms of 0.02 within 3.4A
C171 \\sim C71 \\sim C69 \\sim C72 \\sim C172 \\sim C70: within 1.7A with sigma
of 0.01 and sigma for terminal atoms of 0.02 within 1.7A
F167 \\sim C171 \\sim F168: within 1.7A with sigma of 0.01 and sigma for
terminal atoms of 0.02 within 1.7A
C66 \\sim C35 \\sim C65 \\sim C67 \\sim C30 \\sim C68 \\sim C29: within 1.7A
with sigma of 0.01 and sigma for terminal atoms of 0.02 within 1.7A
F58 \\sim F77 \\sim C67 \\sim C30 \\sim F59 \\sim F76: within 1.7A with sigma
of 0.01 and sigma for terminal atoms of 0.02 within 1.7A
F78 \\sim C35 \\sim F79 \\sim F80: within 1.7A with sigma of 0.01 and sigma for
terminal atoms of 0.02 within 1.7A
C172 \\sim F171 \\sim F172 \\sim F170: within 1.7A with sigma of 0.01 and sigma
for terminal atoms of 0.02 within 1.7A
F72 \\sim C72 \\sim F70 \\sim F71: within 1.7A with sigma of 0.01 and sigma for
terminal atoms of 0.02 within 1.7A
F67 \\sim F68 \\sim C71 \\sim F69: within 1.7A with sigma of 0.01 and sigma for
terminal atoms of 0.02 within 1.7A
4. Others
 Sof(Bi2A)=Sof(Sb2A)=Sof(Sb1A)=Sof(Bi1A)=1-FVAR(1)
 Sof(Bi1)=Sof(Bi2)=Sof(Sb1)=Sof(Sb2)=FVAR(1)
 Fixed Sof: C15(0.59) H15(0.59) C16(0.59) H16(0.59) C17(0.59) H17(0.59)
 C18(0.59) H18(0.59) C19(0.59) H19(0.59) F64(0.48) F65(0.48) F66(0.48)
 F67(0.48) F68(0.48) F70(0.48) F71(0.48) F72(0.48) C71(0.48) C72(0.48)
 F164(0.52) F165(0.52) F166(0.52) F167(0.52) F168(0.52) F170(0.52) F171(0.52)
 F172(0.52) C171(0.52) C172(0.52) F55(0.72) F56(0.72) F57(0.72) F58(0.72)
 F59(0.72) F61(0.72) F62(0.72) F63(0.72) C66(0.72) C67(0.72) C68(0.72)
 F73(0.28) F74(0.28) F75(0.28) F76(0.28) F77(0.28) F78(0.28) F79(0.28)
 F80(0.28) C29(0.28) C30(0.28) C35(0.28) C15A(0.41) H15A(0.41) C17A(0.41)
 H17A(0.41) C18A(0.41) H18A(0.41) C19A(0.41) H19A(0.41) C16A(0.41) H16A(0.41)
5.a Aromatic/amide H refined with riding coordinates:
 C1(H1), C2(H2), C3(H3), C4(H4), C5(H5), C8(H8), C9(H9), C10(H10), C11(H11),
 C12(H12), C15(H15), C16(H16), C17(H17), C18(H18), C19(H19), C22(H22), C23(H23),
  C24(H24), C25(H25), C26(H26), C15A(H15A), C17A(H17A), C18A(H18A), C19A(H19A),
 C16A(H16A)
;
_olex2_submission_special_instructions 'No special instructions were received'
_oxdiff_exptl_absorpt_empirical_details
;
Empirical correction (ABSPACK) includes:
- Absorption correction using spherical harmonics
- Frame scaling
;
_oxdiff_exptl_absorpt_empirical_full_max 2.316
_oxdiff_exptl_absorpt_empirical_full_min 0.626

loop_
_space_group_symop_operation_xyz
'x, y, z'
'-x+1/2, y+1/2, -z+1/2'
'-x, -y, -z'
'x-1/2, -y-1/2, z-1/2'

loop_
_atom_site_label
_atom_site_type_symbol
_atom_site_fract_x
_atom_site_fract_y
_atom_site_fract_z
_atom_site_U_iso_or_equiv
_atom_site_adp_type
_atom_site_occupancy
_atom_site_site_symmetry_order
_atom_site_calc_flag
_atom_site_refinement_flags_posn
_atom_site_refinement_flags_adp
_atom_site_refinement_flags_occupancy
_atom_site_disorder_assembly
_atom_site_disorder_group
Bi1 Bi 0.87681(5) 0.27537(5) 0.53543(4) 0.02733(14) Uani 0.759(3) 1 d D U P A 1
Bi2 Bi 0.72778(8) 0.18948(6) 0.66388(5) 0.02932(17) Uani 0.759(3) 1 d . U P A 1
Sb1 Sb 0.70850(13) 0.30180(11) 0.58343(8) 0.0225(3) Uani 0.759(3) 1 d D U P A 1
Sb2 Sb 0.73746(10) 0.16589(10) 0.55108(7) 0.0222(3) Uani 0.759(3) 1 d . U P A 1
Mo1 Mo 0.85109(3) 0.37162(2) 0.60464(2) 0.02626(11) Uani 1 1 d . . . . .
Mo2 Mo 0.76357(3) 0.35647(2) 0.49284(2) 0.02472(10) Uani 1 1 d . . . . .
Mo3 Mo 0.60624(3) 0.11904(3) 0.61158(2) 0.03136(12) Uani 1 1 d . . . . .
Mo4 Mo 0.80656(3) 0.08615(2) 0.62267(2) 0.02379(10) Uani 1 1 d . . . . .
Al1 Al 0.74557(11) 0.73598(8) 0.57724(7) 0.0220(3) Uani 1 1 d . . . . .
Al2 Al 0.20241(12) 0.90675(9) 0.74110(7) 0.0233(3) Uani 1 1 d . . . . .
F1 F 0.5344(3) 0.5749(2) 0.5515(2) 0.0473(12) Uani 1 1 d . . . . .
F2 F 0.5818(4) 0.6372(2) 0.6069(2) 0.0484(12) Uani 1 1 d . . . . .
F3 F 0.6549(3) 0.5598(2) 0.58916(18) 0.0381(9) Uani 1 1 d . . . . .
F4 F 0.7625(3) 0.5675(2) 0.51032(19) 0.0434(11) Uani 1 1 d . . . . .
F5 F 0.6435(4) 0.5513(2) 0.47208(19) 0.0438(11) Uani 1 1 d . . . . .
F6 F 0.7236(4) 0.6231(2) 0.44711(19) 0.0490(12) Uani 1 1 d . . . . .
F7 F 0.5348(3) 0.6440(3) 0.4658(2) 0.0499(13) Uani 1 1 d . . . . .
F8 F 0.6245(3) 0.7158(3) 0.4690(3) 0.0579(16) Uani 1 1 d . . . . .
F9 F 0.5340(3) 0.7038(2) 0.5280(2) 0.0488(12) Uani 1 1 d . . . . .
F10 F 0.5386(4) 0.8237(3) 0.5643(3) 0.0657(17) Uani 1 1 d . . . . .
F11 F 0.6422(4) 0.8833(2) 0.5771(2) 0.0544(13) Uani 1 1 d . . . . .
F12 F 0.5295(5) 0.8885(3) 0.6234(3) 0.077(2) Uani 1 1 d . . . . .
F13 F 0.6675(5) 0.8918(3) 0.6880(3) 0.073(2) Uani 1 1 d . . . . .
F14 F 0.7643(4) 0.8478(3) 0.6450(2) 0.0533(13) Uani 1 1 d . . . . .
F15 F 0.7148(6) 0.8069(3) 0.7131(2) 0.071(2) Uani 1 1 d . . . . .
F16 F 0.4860(5) 0.7632(4) 0.6463(4) 0.089(3) Uani 1 1 d . . . . .
F17 F 0.5301(6) 0.8194(4) 0.7098(3) 0.102(3) Uani 1 1 d . . . . .
F18 F 0.5817(6) 0.7331(3) 0.6983(3) 0.078(2) Uani 1 1 d . . . . .
F19 F 0.9237(3) 0.7721(3) 0.43497(18) 0.0435(11) Uani 1 1 d . . . . .
F20 F 0.7954(3) 0.7373(2) 0.43383(17) 0.0384(10) Uani 1 1 d . . . . .
F21 F 0.8819(3) 0.7132(2) 0.49449(19) 0.0418(10) Uani 1 1 d . . . . .
F22 F 0.9434(4) 0.8763(3) 0.4891(2) 0.0557(14) Uani 1 1 d . . . . .
F23 F 0.9586(3) 0.8038(3) 0.54136(19) 0.0443(11) Uani 1 1 d . . . . .
F24 F 0.8763(4) 0.8754(2) 0.5613(2) 0.0483(12) Uani 1 1 d . . . . .
F25 F 0.8173(4) 0.8659(2) 0.41844(18) 0.0456(11) Uani 1 1 d . . . . .
F26 F 0.7619(4) 0.9048(2) 0.4861(2) 0.0504(13) Uani 1 1 d . . . . .
F27 F 0.6988(3) 0.8327(3) 0.4488(2) 0.0486(12) Uani 1 1 d . . . . .
F28 F 1.0024(4) 0.6825(3) 0.5885(3) 0.0669(19) Uani 1 1 d . . . . .
F29 F 0.8982(4) 0.6244(3) 0.5723(2) 0.0574(15) Uani 1 1 d . . . . .
F30 F 0.9838(4) 0.6066(3) 0.6353(2) 0.0565(14) Uani 1 1 d . . . . .
F31 F 0.8707(4) 0.6223(3) 0.7172(2) 0.0626(17) Uani 1 1 d . . . . .
F32 F 0.7960(4) 0.6020(2) 0.6503(2) 0.0526(13) Uani 1 1 d . . . . .
F33 F 0.7623(4) 0.6757(3) 0.6977(3) 0.0577(15) Uani 1 1 d . . . . .
F34 F 1.0037(4) 0.6956(3) 0.7022(3) 0.0701(19) Uani 1 1 d . . . . .
F35 F 0.8929(5) 0.7481(3) 0.7190(2) 0.0616(16) Uani 1 1 d . . . . .
F36 F 0.9725(5) 0.7705(3) 0.6556(3) 0.072(2) Uani 1 1 d . . . . .
F37 F 0.1515(4) 1.0033(2) 0.57827(18) 0.0434(11) Uani 1 1 d . . . . .
F38 F 0.2534(3) 1.0143(2) 0.63356(19) 0.0426(10) Uani 1 1 d . . . . .
F39 F 0.1236(3) 1.0041(2) 0.65924(18) 0.0389(9) Uani 1 1 d . . . . .
F40 F 0.1288(3) 0.8932(2) 0.54484(16) 0.0384(10) Uani 1 1 d . . . . .
F41 F 0.0427(3) 0.9121(2) 0.60809(17) 0.0357(9) Uani 1 1 d . . . . .
F42 F 0.1135(3) 0.8307(2) 0.60599(17) 0.0354(9) Uani 1 1 d . . . . .
F43 F 0.2946(3) 0.9323(2) 0.55985(16) 0.0396(10) Uani 1 1 d . . . . .
F44 F 0.2833(3) 0.8441(2) 0.59104(17) 0.0381(10) Uani 1 1 d . . . . .
F45 F 0.3434(3) 0.9122(3) 0.63573(18) 0.0425(11) Uani 1 1 d . . . . .
F46 F 0.4797(3) 1.0281(2) 0.77862(19) 0.0444(11) Uani 1 1 d . . . . .
F47 F 0.4139(4) 1.0303(3) 0.7057(2) 0.0524(14) Uani 1 1 d . . . . .
F48 F 0.4555(3) 0.9479(2) 0.73776(18) 0.0400(10) Uani 1 1 d . . . . .
F49 F 0.3721(4) 1.0167(3) 0.86307(19) 0.0539(14) Uani 1 1 d . . . . .
F50 F 0.4091(3) 0.9318(2) 0.83571(19) 0.0435(11) Uani 1 1 d . . . . .
F51 F 0.2769(4) 0.9492(3) 0.8510(2) 0.0592(16) Uani 1 1 d . . . . .
F52 F 0.3398(5) 1.0973(3) 0.7885(3) 0.0666(18) Uani 1 1 d . . . . .
F53 F 0.2225(4) 1.0537(3) 0.8085(2) 0.0626(17) Uani 1 1 d . . . . .
F54 F 0.2544(5) 1.0652(3) 0.7291(2) 0.0622(17) Uani 1 1 d . . . . .
F69 F -0.0295(4) 0.9127(4) 0.8696(2) 0.0655(18) Uani 1 1 d D U . . .
O1 O 1.0355(4) 0.3882(3) 0.5586(3) 0.0510(16) Uani 1 1 d . . . . .
O2 O 0.9233(5) 0.2768(3) 0.6813(3) 0.0543(17) Uani 1 1 d . . . . .
O3 O 0.6327(4) 0.4479(3) 0.5375(2) 0.0382(11) Uani 1 1 d . . . . .
O4 O 0.9049(4) 0.4551(3) 0.4827(3) 0.0524(16) Uani 1 1 d . . . . .
O5 O 0.6108(4) 0.0176(3) 0.5292(2) 0.0515(16) Uani 1 1 d . . . . .
O6 O 0.6193(4) 0.0211(3) 0.6972(2) 0.0393(12) Uani 1 1 d . . . . .
O7 O 0.7974(5) 0.0670(3) 0.7421(2) 0.0508(16) Uani 1 1 d . . . . .
O8 O 0.9691(4) 0.1641(3) 0.6393(3) 0.0496(15) Uani 1 1 d . . . . .
O9 O 0.7143(3) 0.6712(2) 0.5480(2) 0.0308(10) Uani 1 1 d . . . . .
O10 O 0.6599(3) 0.7612(2) 0.6124(2) 0.0330(10) Uani 1 1 d . . . . .
O11 O 0.7700(3) 0.7911(2) 0.53322(19) 0.0308(10) Uani 1 1 d . . . . .
O12 O 0.8354(3) 0.7226(2) 0.6150(2) 0.0316(10) Uani 1 1 d . . . . .
O13 O 0.1877(3) 0.8970(2) 0.67537(17) 0.0307(10) Uani 1 1 d . . . . .
O14 O 0.2893(3) 0.9525(2) 0.74846(19) 0.0317(10) Uani 1 1 d . . . . .
O15 O 0.2149(3) 0.8380(2) 0.76887(19) 0.0315(10) Uani 1 1 d . . . . .
O16 O 0.1149(3) 0.9410(3) 0.76806(19) 0.0349(11) Uani 1 1 d . . . . .
C1 C 0.7955(5) 0.4086(4) 0.6792(3) 0.0362(15) Uani 1 1 d . . . . .
H1 H 0.773471 0.382306 0.704269 0.043 Uiso 1 1 calc R U . . .
C2 C 0.7478(5) 0.4346(4) 0.6386(3) 0.0360(15) Uani 1 1 d . . . . .
H2 H 0.688445 0.428799 0.631640 0.043 Uiso 1 1 calc R U . . .
C3 C 0.8037(5) 0.4707(3) 0.6103(3) 0.0347(14) Uani 1 1 d . . . . .
H3 H 0.788599 0.493664 0.580982 0.042 Uiso 1 1 calc R U . . .
C4 C 0.8873(5) 0.4667(4) 0.6332(3) 0.0392(16) Uani 1 1 d . . . . .
H4 H 0.937736 0.486223 0.621948 0.047 Uiso 1 1 calc R U . . .
C5 C 0.8807(5) 0.4282(4) 0.6761(3) 0.0410(17) Uani 1 1 d . . . . .
H5 H 0.926159 0.417428 0.698862 0.049 Uiso 1 1 calc R U . . .
C6 C 0.9680(5) 0.3803(4) 0.5736(3) 0.0350(15) Uani 1 1 d . . . . .
C7 C 0.8979(6) 0.3101(4) 0.6506(3) 0.0402(17) Uani 1 1 d . . . . .
C8 C 0.7915(5) 0.3515(4) 0.4059(3) 0.0384(16) Uani 1 1 d . . . . .
H8 H 0.844357 0.365330 0.392573 0.046 Uiso 1 1 calc R U . . .
C9 C 0.7733(6) 0.2937(4) 0.4211(3) 0.0418(18) Uani 1 1 d . . . . .
H9 H 0.811786 0.261195 0.419701 0.050 Uiso 1 1 calc R U . . .
C10 C 0.6878(6) 0.2918(4) 0.4391(3) 0.0401(17) Uani 1 1 d . . . . .
H10 H 0.659231 0.257935 0.451933 0.048 Uiso 1 1 calc R U . . .
C11 C 0.6525(5) 0.3488(4) 0.4347(3) 0.0364(15) Uani 1 1 d . . . . .
H11 H 0.596102 0.360373 0.443892 0.044 Uiso 1 1 calc R U . . .
C12 C 0.7169(5) 0.3857(4) 0.4138(3) 0.0361(15) Uani 1 1 d . . . . .
H12 H 0.710929 0.426599 0.406431 0.043 Uiso 1 1 calc R U . . .
C13 C 0.6843(4) 0.4157(3) 0.5236(3) 0.0290(12) Uani 1 1 d . . . . .
C14 C 0.8567(5) 0.4185(4) 0.4896(3) 0.0375(15) Uani 1 1 d . . . . .
C15 C 0.4786(13) 0.1436(14) 0.6499(9) 0.041(3) Uani 0.59 1 d . U P A 1
H15 H 0.472951 0.136016 0.685640 0.049 Uiso 0.59 1 calc R U P A 1
C16 C 0.4605(18) 0.1109(9) 0.6141(13) 0.041(3) Uani 0.59 1 d . U P A 1
H16 H 0.432510 0.074373 0.620394 0.049 Uiso 0.59 1 calc R U P A 1
C17 C 0.4813(12) 0.1275(8) 0.5630(8) 0.042(3) Uani 0.59 1 d . U P A 1
H17 H 0.476503 0.106159 0.531696 0.051 Uiso 0.59 1 calc R U P A 1
C18 C 0.5115(11) 0.1856(8) 0.5728(7) 0.042(3) Uani 0.59 1 d . U P A 1
H18 H 0.529651 0.213027 0.547502 0.050 Uiso 0.59 1 calc R U P A 1
C19 C 0.5101(11) 0.1958(9) 0.6261(7) 0.042(3) Uani 0.59 1 d . U P A 1
H19 H 0.527168 0.231016 0.643169 0.051 Uiso 0.59 1 calc R U P A 1
C20 C 0.6158(5) 0.0536(4) 0.5596(3) 0.0381(16) Uani 1 1 d . . . . .
C21 C 0.6189(4) 0.0576(3) 0.6666(3) 0.0312(13) Uani 1 1 d . . . . .
C22 C 0.8152(5) 0.0239(3) 0.5514(3) 0.0336(14) Uani 1 1 d . . . . .
H22 H 0.787827 0.033638 0.519753 0.040 Uiso 1 1 calc R U . . .
C23 C 0.8985(5) 0.0411(4) 0.5668(3) 0.0357(15) Uani 1 1 d . . . . .
H23 H 0.937380 0.063940 0.547115 0.043 Uiso 1 1 calc R U . . .
C24 C 0.9138(5) 0.0181(4) 0.6166(3) 0.0377(16) Uani 1 1 d . . . . .
H24 H 0.964540 0.023153 0.636602 0.045 Uiso 1 1 calc R U . . .
C25 C 0.8400(5) -0.0135(3) 0.6312(3) 0.0351(15) Uani 1 1 d . . . . .
H25 H 0.832640 -0.033723 0.662935 0.042 Uiso 1 1 calc R U . . .
C26 C 0.7794(5) -0.0102(3) 0.5913(3) 0.0342(14) Uani 1 1 d . . . . .
H26 H 0.724111 -0.027841 0.591001 0.041 Uiso 1 1 calc R U . . .
C27 C 0.7976(5) 0.0764(4) 0.6989(3) 0.0345(15) Uani 1 1 d . . . . .
C28 C 0.9078(5) 0.1396(4) 0.6341(3) 0.0366(15) Uani 1 1 d . . . . .
C41 C 0.6523(4) 0.6378(3) 0.5265(3) 0.0275(12) Uani 1 1 d . . . . .
C42 C 0.6050(5) 0.6025(3) 0.5693(3) 0.0330(14) Uani 1 1 d . . . . .
C43 C 0.6961(5) 0.5937(3) 0.4886(3) 0.0337(14) Uani 1 1 d . . . . .
C44 C 0.5852(5) 0.6753(4) 0.4962(3) 0.0365(15) Uani 1 1 d . . . . .
C45 C 0.6241(5) 0.8057(4) 0.6387(3) 0.0390(16) Uani 1 1 d . . . . .
C46 C 0.5820(6) 0.8507(4) 0.6007(4) 0.047(2) Uani 1 1 d . . . . .
C47 C 0.6931(7) 0.8396(4) 0.6711(3) 0.048(2) Uani 1 1 d . . . . .
C48 C 0.5529(9) 0.7791(6) 0.6733(5) 0.068(3) Uani 1 1 d . . . . .
C49 C 0.8244(4) 0.8101(3) 0.4974(3) 0.0258(11) Uani 1 1 d . . . . .
C50 C 0.8569(4) 0.7575(4) 0.4636(3) 0.0311(13) Uani 1 1 d . . . . .
C51 C 0.9019(5) 0.8419(4) 0.5225(3) 0.0355(15) Uani 1 1 d . . . . .
C52 C 0.7744(5) 0.8540(4) 0.4619(3) 0.0355(15) Uani 1 1 d . . . . .
C53 C 0.8833(4) 0.6872(3) 0.6442(3) 0.0308(13) Uani 1 1 d . . . . .
C54 C 0.9409(5) 0.6478(4) 0.6097(3) 0.0438(19) Uani 1 1 d . . . . .
C55 C 0.8273(5) 0.6455(3) 0.6783(3) 0.0346(14) Uani 1 1 d . . . . .
C56 C 0.9393(6) 0.7263(5) 0.6810(3) 0.050(2) Uani 1 1 d . . . . .
C57 C 0.1922(4) 0.9177(3) 0.6276(2) 0.0251(11) Uani 1 1 d . . . . .
C58 C 0.1801(5) 0.9859(3) 0.6243(3) 0.0318(13) Uani 1 1 d . . . . .
C59 C 0.1187(5) 0.8873(3) 0.5960(3) 0.0291(12) Uani 1 1 d . . . . .
C60 C 0.2802(4) 0.9020(4) 0.6031(3) 0.0312(13) Uani 1 1 d . . . . .
C61 C 0.3340(5) 0.9927(3) 0.7758(3) 0.0305(13) Uani 1 1 d . . . . .
C62 C 0.4232(5) 0.9996(4) 0.7493(3) 0.0354(15) Uani 1 1 d . . . . .
C63 C 0.3475(5) 0.9736(4) 0.8326(3) 0.0400(17) Uani 1 1 d . . . . .
C64 C 0.2878(6) 1.0533(4) 0.7754(3) 0.0448(19) Uani 1 1 d . . . . .
C65 C 0.2539(4) 0.7854(3) 0.7703(2) 0.0338(13) Uani 1 1 d D U . . .
C69 C 0.0360(5) 0.9348(4) 0.7890(3) 0.0480(17) Uani 1 1 d D U . . .
F64 F -0.0361(11) 0.9943(10) 0.7328(5) 0.082(4) Uani 0.48 1 d D U P B 1
F65 F 0.0393(8) 1.0438(6) 0.7858(6) 0.075(3) Uani 0.48 1 d D U P B 1
F66 F -0.0775(10) 1.0077(9) 0.8138(7) 0.068(3) Uani 0.48 1 d D U P B 1
F67 F 0.0716(10) 0.9824(9) 0.8703(5) 0.084(5) Uani 0.48 1 d D U P C 1
F68 F 0.1059(9) 0.8886(9) 0.8578(5) 0.063(4) Uani 0.48 1 d D U P C 1
F70 F 0.0106(11) 0.8362(8) 0.7893(9) 0.092(5) Uani 0.48 1 d D U P D 1
F71 F -0.0079(10) 0.8864(10) 0.7148(6) 0.071(4) Uani 0.48 1 d D U P D 1
F72 F -0.1025(10) 0.8989(10) 0.7720(9) 0.064(5) Uani 0.48 1 d D U P D 1
C70 C -0.0097(6) 0.9941(5) 0.7849(4) 0.073(2) Uani 1 1 d D U . . .
C71 C 0.0457(8) 0.9301(7) 0.8482(5) 0.058(3) Uani 0.48 1 d D U P C 1
C72 C -0.0198(11) 0.8847(8) 0.7657(6) 0.065(3) Uani 0.48 1 d D U P D 1
F164 F -0.0022(11) 1.0230(8) 0.7414(6) 0.081(3) Uani 0.52 1 d D U P B 2
F165 F 0.0247(8) 1.0230(7) 0.8267(5) 0.079(3) Uani 0.52 1 d D U P B 2
F166 F -0.0915(8) 0.9870(8) 0.7995(7) 0.073(4) Uani 0.52 1 d D U P B 2
F167 F 0.1047(8) 0.9286(9) 0.8682(4) 0.068(4) Uani 0.52 1 d D U P C 2
F168 F 0.0503(8) 0.8466(6) 0.8403(6) 0.068(3) Uani 0.52 1 d D U P C 2
F170 F 0.0227(9) 0.8450(8) 0.7403(7) 0.088(5) Uani 0.52 1 d D U P C 2
F171 F -0.0457(10) 0.9195(12) 0.7118(5) 0.100(5) Uani 0.52 1 d D U P C 2
F172 F -0.0896(11) 0.8710(11) 0.7789(9) 0.081(5) Uani 0.52 1 d D U P C 2
C171 C 0.0407(7) 0.9040(6) 0.8422(5) 0.050(3) Uani 0.52 1 d D U P C 2
C172 C -0.0207(10) 0.8935(8) 0.7553(6) 0.065(3) Uani 0.52 1 d D U P C 2
F55 F 0.2739(6) 0.6993(3) 0.7148(3) 0.0514(18) Uani 0.72 1 d . . P E 1
F56 F 0.3100(9) 0.7837(5) 0.6838(5) 0.038(2) Uani 0.72 1 d . . P E 1
F57 F 0.1772(6) 0.7620(4) 0.6919(4) 0.040(2) Uani 0.72 1 d . . P E 1
F58 F 0.2494(6) 0.6941(4) 0.8181(4) 0.054(2) Uani 0.72 1 d . U P F 1
F59 F 0.1304(6) 0.7259(4) 0.7828(4) 0.048(2) Uani 0.72 1 d . U P F 1
F60 F 0.1830(4) 0.7674(3) 0.84937(18) 0.0486(12) Uani 1 1 d . . . . .
F61 F 0.3959(5) 0.7406(4) 0.7782(4) 0.057(2) Uani 0.72 1 d . . P G 1
F62 F 0.3509(6) 0.8025(5) 0.8385(3) 0.054(2) Uani 0.72 1 d . . P G 1
F63 F 0.3875(7) 0.8344(5) 0.7648(4) 0.041(2) Uani 0.72 1 d . . P G 1
C66 C 0.2527(9) 0.7561(9) 0.7156(5) 0.036(3) Uani 0.72 1 d D U P E 1
C67 C 0.2036(8) 0.7422(8) 0.8051(7) 0.038(3) Uani 0.72 1 d D U P F 1
C68 C 0.3494(7) 0.7905(6) 0.7880(5) 0.039(2) Uani 0.72 1 d D U P G 1
F73 F 0.398(2) 0.8204(19) 0.7809(12) 0.063(9) Uani 0.28 1 d . . P E 2
F74 F 0.3655(13) 0.7453(9) 0.8236(8) 0.052(5) Uani 0.28 1 d . . P E 2
F75 F 0.3143(12) 0.8310(9) 0.8487(7) 0.043(4) Uani 0.28 1 d . . P E 2
F76 F 0.1087(17) 0.7487(11) 0.7796(11) 0.047(4) Uani 0.28 1 d . U P E 2
F77 F 0.2156(17) 0.6885(10) 0.8005(10) 0.054(4) Uani 0.28 1 d . U P E 2
F78 F 0.203(2) 0.7454(16) 0.6963(13) 0.059(7) Uani 0.28 1 d . U P E 2
F79 F 0.332(2) 0.7170(11) 0.7261(9) 0.065(5) Uani 0.28 1 d . U P E 2
F80 F 0.319(2) 0.8022(13) 0.6932(12) 0.042(6) Uani 0.28 1 d . U P E 2
C29 C 0.3301(17) 0.7972(15) 0.8084(11) 0.037(4) Uani 0.28 1 d D U P E 2
C30 C 0.188(3) 0.748(2) 0.801(2) 0.040(3) Uani 0.28 1 d D U P E 2
C35 C 0.274(3) 0.760(3) 0.7163(12) 0.040(4) Uani 0.28 1 d D U P E 2
Bi2A Bi 0.7345(4) 0.1645(3) 0.5489(2) 0.0549(13) Uani 0.241(3) 1 d . U P A 2
Sb2A Sb 0.7152(6) 0.1825(5) 0.6592(4) 0.051(2) Uani 0.241(3) 1 d . U P A 2
Sb1A Sb 0.8700(5) 0.2715(5) 0.5403(4) 0.061(2) Uani 0.241(3) 1 d D U P A 2
Bi1A Bi 0.7018(4) 0.3008(3) 0.5831(2) 0.0523(13) Uani 0.241(3) 1 d D U P A 2
C15A C 0.490(2) 0.141(2) 0.6605(14) 0.041(3) Uani 0.41 1 d . U P A 2
H15A H 0.485379 0.129713 0.695513 0.049 Uiso 0.41 1 calc R U P A 2
C17A C 0.4800(18) 0.1478(12) 0.5719(12) 0.042(3) Uani 0.41 1 d . U P A 2
H17A H 0.467235 0.142435 0.536406 0.050 Uiso 0.41 1 calc R U P A 2
C18A C 0.5157(16) 0.2019(12) 0.5908(11) 0.042(3) Uani 0.41 1 d . U P A 2
H18A H 0.533588 0.234201 0.570164 0.050 Uiso 0.41 1 calc R U P A 2
C19A C 0.5201(16) 0.1995(13) 0.6449(11) 0.041(3) Uani 0.41 1 d . U P A 2
H19A H 0.539355 0.230140 0.667159 0.049 Uiso 0.41 1 calc R U P A 2
C16A C 0.463(3) 0.0979(14) 0.612(2) 0.041(3) Uani 0.41 1 d . U P A 2
H16A H 0.444344 0.058012 0.609198 0.050 Uiso 0.41 1 calc R U P A 2

loop_
_atom_site_aniso_label
_atom_site_aniso_U_11
_atom_site_aniso_U_22
_atom_site_aniso_U_33
_atom_site_aniso_U_23
_atom_site_aniso_U_13
_atom_site_aniso_U_12
Bi1 0.0240(2) 0.0264(3) 0.0316(3) 0.0005(2) 0.00111(18) 0.00393(18)
Bi2 0.0321(3) 0.0274(3) 0.0286(3) 0.0036(2) 0.0054(2) 0.0084(3)
Sb1 0.0212(4) 0.0234(6) 0.0228(5) 0.0044(4) 0.0025(3) 0.0018(4)
Sb2 0.0179(5) 0.0254(7) 0.0233(5) 0.0080(5) 0.0023(4) 0.0023(4)
Mo1 0.0230(2) 0.0270(2) 0.0287(2) -0.00134(18) 0.00111(17) 0.00350(18)
Mo2 0.0237(2) 0.0245(2) 0.0259(2) 0.00216(17) 0.00285(17) 0.00261(17)
Mo3 0.0215(2) 0.0352(3) 0.0375(3) 0.0151(2) 0.00636(19) 0.0067(2)
Mo4 0.0219(2) 0.0252(2) 0.0243(2) 0.00349(17) 0.00356(16) 0.00506(17)
Al1 0.0199(8) 0.0244(8) 0.0218(8) 0.0007(6) 0.0017(6) 0.0010(6)
Al2 0.0196(8) 0.0319(9) 0.0186(7) 0.0002(7) 0.0011(6) -0.0011(7)
F1 0.040(3) 0.043(3) 0.058(3) 0.010(2) -0.005(2) -0.014(2)
F2 0.052(3) 0.037(2) 0.056(3) -0.002(2) 0.023(2) -0.003(2)
F3 0.040(2) 0.033(2) 0.041(2) 0.0067(18) 0.0007(18) 0.0061(18)
F4 0.041(2) 0.048(3) 0.041(2) -0.011(2) -0.0003(19) 0.012(2)
F5 0.053(3) 0.036(2) 0.042(2) -0.0057(19) -0.003(2) -0.010(2)
F6 0.071(4) 0.040(3) 0.036(2) -0.004(2) 0.011(2) -0.010(2)
F7 0.042(3) 0.049(3) 0.058(3) 0.004(2) -0.023(2) -0.002(2)
F8 0.039(3) 0.055(3) 0.080(4) 0.040(3) -0.009(3) -0.006(2)
F9 0.037(2) 0.038(3) 0.071(3) -0.002(2) -0.010(2) 0.009(2)
F10 0.064(4) 0.050(3) 0.082(4) 0.009(3) -0.023(3) 0.000(3)
F11 0.065(4) 0.036(3) 0.062(3) 0.011(2) 0.010(3) 0.002(2)
F12 0.070(4) 0.067(4) 0.093(5) -0.006(4) 0.018(4) 0.038(4)
F13 0.101(5) 0.055(4) 0.063(4) -0.027(3) 0.002(4) 0.015(4)
F14 0.053(3) 0.048(3) 0.058(3) -0.014(2) 0.001(2) -0.008(2)
F15 0.115(6) 0.058(4) 0.040(3) -0.005(3) -0.010(3) 0.012(4)
F16 0.042(3) 0.100(6) 0.124(7) 0.009(5) 0.038(4) -0.010(4)
F17 0.111(7) 0.113(7) 0.082(5) 0.008(5) 0.069(5) 0.039(6)
F18 0.107(6) 0.065(4) 0.061(4) 0.016(3) 0.045(4) 0.001(4)
F19 0.028(2) 0.065(3) 0.038(2) -0.002(2) 0.0172(17) 0.001(2)
F20 0.039(2) 0.047(3) 0.030(2) -0.0080(18) 0.0016(17) -0.0060(19)
F21 0.047(3) 0.037(2) 0.041(2) -0.0002(19) 0.002(2) 0.016(2)
F22 0.047(3) 0.063(4) 0.057(3) 0.005(3) 0.005(2) -0.028(3)
F23 0.025(2) 0.067(3) 0.041(2) -0.002(2) -0.0059(17) 0.000(2)
F24 0.047(3) 0.048(3) 0.050(3) -0.021(2) 0.000(2) -0.004(2)
F25 0.052(3) 0.052(3) 0.033(2) 0.015(2) 0.007(2) 0.000(2)
F26 0.065(3) 0.034(2) 0.052(3) 0.008(2) 0.007(2) 0.013(2)
F27 0.031(2) 0.060(3) 0.055(3) 0.018(2) -0.010(2) 0.003(2)
F28 0.046(3) 0.080(5) 0.074(4) 0.033(4) 0.024(3) 0.014(3)
F29 0.052(3) 0.079(4) 0.042(3) -0.014(3) -0.004(2) 0.024(3)
F30 0.050(3) 0.060(3) 0.059(3) 0.015(3) -0.006(2) 0.021(3)
F31 0.056(3) 0.080(4) 0.052(3) 0.034(3) -0.005(3) -0.008(3)
F32 0.063(3) 0.041(3) 0.054(3) 0.001(2) -0.004(3) -0.015(2)
F33 0.055(3) 0.053(3) 0.066(4) 0.008(3) 0.025(3) -0.001(3)
F34 0.058(4) 0.082(5) 0.070(4) 0.013(3) -0.036(3) -0.015(3)
F35 0.077(4) 0.058(4) 0.049(3) -0.012(3) -0.009(3) -0.019(3)
F36 0.082(5) 0.077(5) 0.058(3) 0.015(3) -0.017(3) -0.050(4)
F37 0.058(3) 0.037(2) 0.035(2) 0.0124(18) -0.005(2) 0.000(2)
F38 0.040(2) 0.042(3) 0.046(3) -0.005(2) 0.0026(19) -0.011(2)
F39 0.039(2) 0.036(2) 0.041(2) -0.0030(18) 0.0057(18) 0.0036(18)
F40 0.039(2) 0.053(3) 0.0232(18) -0.0033(18) -0.0028(16) -0.004(2)
F41 0.0243(18) 0.046(2) 0.037(2) -0.0041(18) 0.0014(15) 0.0028(17)
F42 0.034(2) 0.036(2) 0.036(2) 0.0010(17) -0.0017(17) -0.0059(17)
F43 0.041(2) 0.051(3) 0.0274(19) 0.0053(18) 0.0120(17) -0.002(2)
F44 0.034(2) 0.046(3) 0.034(2) -0.0022(18) 0.0047(17) 0.0108(19)
F45 0.026(2) 0.067(3) 0.035(2) 0.000(2) -0.0007(16) -0.003(2)
F46 0.042(3) 0.049(3) 0.042(2) -0.005(2) -0.003(2) -0.020(2)
F47 0.054(3) 0.066(4) 0.037(2) 0.017(2) 0.000(2) -0.018(3)
F48 0.032(2) 0.047(3) 0.041(2) -0.007(2) 0.0046(17) -0.0060(19)
F49 0.056(3) 0.076(4) 0.030(2) -0.014(2) -0.006(2) 0.002(3)
F50 0.041(2) 0.049(3) 0.041(2) 0.009(2) -0.0036(19) -0.002(2)
F51 0.044(3) 0.098(5) 0.036(2) 0.013(3) 0.007(2) -0.015(3)
F52 0.089(5) 0.036(3) 0.075(4) -0.018(3) -0.027(4) 0.003(3)
F53 0.058(3) 0.080(4) 0.050(3) -0.029(3) -0.005(3) 0.022(3)
F54 0.086(4) 0.049(3) 0.051(3) -0.009(2) -0.028(3) 0.024(3)
F69 0.040(3) 0.117(5) 0.040(3) 0.028(3) 0.020(2) 0.022(3)
O1 0.027(3) 0.066(4) 0.060(4) -0.019(3) 0.008(2) -0.003(3)
O2 0.070(5) 0.044(3) 0.049(3) 0.004(3) -0.021(3) 0.010(3)
O3 0.036(3) 0.032(3) 0.046(3) 0.000(2) 0.003(2) 0.009(2)
O4 0.042(3) 0.063(4) 0.052(4) 0.011(3) 0.001(3) -0.017(3)
O5 0.047(3) 0.068(4) 0.039(3) 0.006(3) -0.002(3) -0.020(3)
O6 0.042(3) 0.036(3) 0.039(3) 0.013(2) 0.007(2) 0.004(2)
O7 0.056(4) 0.067(4) 0.029(3) 0.008(3) 0.006(2) 0.026(3)
O8 0.035(3) 0.041(3) 0.073(4) -0.005(3) 0.005(3) -0.005(2)
O9 0.024(2) 0.032(2) 0.037(2) -0.0049(19) -0.0026(18) 0.0000(18)
O10 0.027(2) 0.033(2) 0.039(3) -0.003(2) 0.0135(19) -0.0007(19)
O11 0.029(2) 0.035(2) 0.029(2) 0.0031(19) 0.0053(18) -0.0002(19)
O12 0.030(2) 0.031(2) 0.034(2) -0.0005(19) -0.0060(19) 0.0003(19)
O13 0.032(2) 0.041(3) 0.0185(19) 0.0024(18) -0.0005(17) -0.002(2)
O14 0.029(2) 0.036(3) 0.030(2) -0.0067(19) 0.0038(18) -0.008(2)
O15 0.037(3) 0.030(2) 0.028(2) 0.0073(18) 0.0052(18) -0.002(2)
O16 0.024(2) 0.050(3) 0.030(2) -0.001(2) 0.0074(18) 0.006(2)
C1 0.041(4) 0.037(4) 0.031(3) -0.006(3) 0.003(3) 0.003(3)
C2 0.029(3) 0.039(4) 0.040(4) -0.013(3) 0.006(3) 0.006(3)
C3 0.037(4) 0.028(3) 0.039(4) -0.006(3) 0.002(3) 0.008(3)
C4 0.033(4) 0.034(4) 0.050(4) -0.011(3) -0.003(3) 0.006(3)
C5 0.036(4) 0.048(4) 0.038(4) -0.013(3) -0.007(3) 0.005(3)
C6 0.028(3) 0.040(4) 0.036(3) -0.010(3) 0.005(3) 0.000(3)
C7 0.045(4) 0.036(4) 0.040(4) -0.004(3) -0.010(3) 0.007(3)
C8 0.037(4) 0.051(4) 0.027(3) 0.000(3) 0.005(3) 0.005(3)
C9 0.048(4) 0.047(4) 0.030(3) -0.007(3) -0.002(3) 0.014(4)
C10 0.043(4) 0.048(4) 0.030(3) -0.004(3) 0.000(3) -0.010(3)
C11 0.030(3) 0.050(4) 0.029(3) 0.001(3) 0.000(3) 0.004(3)
C12 0.034(4) 0.045(4) 0.029(3) 0.004(3) 0.001(3) 0.005(3)
C13 0.028(3) 0.028(3) 0.030(3) 0.003(2) 0.005(2) 0.006(2)
C14 0.037(4) 0.034(4) 0.042(4) 0.011(3) 0.001(3) -0.006(3)
C15 0.025(5) 0.040(5) 0.057(7) 0.017(6) 0.008(4) 0.014(4)
C16 0.023(4) 0.042(6) 0.057(5) 0.017(6) 0.007(4) 0.012(5)
C17 0.027(4) 0.044(6) 0.056(6) 0.013(6) 0.004(4) 0.016(5)
C18 0.027(4) 0.043(6) 0.056(7) 0.017(5) 0.009(5) 0.013(4)
C19 0.027(4) 0.042(5) 0.058(7) 0.014(6) 0.009(5) 0.013(4)
C20 0.029(3) 0.052(5) 0.034(3) 0.012(3) 0.001(3) -0.005(3)
C21 0.026(3) 0.033(3) 0.034(3) 0.005(3) 0.006(2) 0.004(3)
C22 0.042(4) 0.030(3) 0.028(3) -0.002(3) 0.004(3) 0.007(3)
C23 0.031(3) 0.035(4) 0.041(4) -0.001(3) 0.009(3) 0.009(3)
C24 0.031(3) 0.041(4) 0.041(4) -0.005(3) 0.003(3) 0.012(3)
C25 0.046(4) 0.025(3) 0.034(3) 0.005(3) 0.003(3) 0.008(3)
C26 0.040(4) 0.024(3) 0.038(4) -0.002(3) 0.006(3) -0.001(3)
C27 0.031(3) 0.043(4) 0.030(3) 0.003(3) 0.002(2) 0.013(3)
C28 0.031(3) 0.034(4) 0.045(4) 0.004(3) 0.002(3) 0.003(3)
C41 0.024(3) 0.024(3) 0.035(3) 0.001(2) -0.004(2) -0.001(2)
C42 0.031(3) 0.031(3) 0.037(3) 0.002(3) 0.002(3) 0.003(3)
C43 0.039(4) 0.030(3) 0.032(3) -0.001(3) 0.000(3) -0.002(3)
C44 0.027(3) 0.038(4) 0.044(4) 0.005(3) -0.008(3) -0.004(3)
C45 0.041(4) 0.041(4) 0.036(4) 0.000(3) 0.018(3) 0.007(3)
C46 0.048(5) 0.036(4) 0.058(5) -0.003(4) 0.006(4) 0.012(4)
C47 0.066(6) 0.041(4) 0.038(4) -0.009(3) 0.005(4) 0.006(4)
C48 0.071(8) 0.070(7) 0.064(7) 0.010(6) 0.040(6) 0.009(6)
C49 0.022(3) 0.027(3) 0.029(3) 0.004(2) 0.001(2) -0.001(2)
C50 0.024(3) 0.045(4) 0.024(3) 0.001(3) 0.007(2) 0.002(3)
C51 0.030(3) 0.041(4) 0.035(3) -0.008(3) 0.002(3) -0.007(3)
C52 0.033(3) 0.037(4) 0.036(3) 0.009(3) 0.000(3) 0.004(3)
C53 0.025(3) 0.038(4) 0.029(3) 0.005(3) -0.006(2) -0.004(3)
C54 0.034(4) 0.054(5) 0.043(4) 0.013(4) -0.002(3) 0.013(4)
C55 0.036(4) 0.034(3) 0.034(3) 0.001(3) -0.003(3) -0.003(3)
C56 0.046(5) 0.066(6) 0.037(4) 0.010(4) -0.013(3) -0.023(4)
C57 0.026(3) 0.030(3) 0.020(2) 0.003(2) 0.000(2) 0.003(2)
C58 0.035(3) 0.031(3) 0.029(3) -0.001(3) 0.000(3) -0.003(3)
C59 0.031(3) 0.030(3) 0.026(3) -0.001(2) 0.000(2) 0.002(3)
C60 0.023(3) 0.046(4) 0.025(3) 0.000(3) 0.003(2) -0.001(3)
C61 0.033(3) 0.033(3) 0.025(3) -0.005(2) -0.002(2) -0.003(3)
C62 0.037(4) 0.037(4) 0.032(3) 0.002(3) -0.004(3) -0.010(3)
C63 0.033(4) 0.056(5) 0.030(3) 0.003(3) -0.001(3) -0.005(3)
C64 0.055(5) 0.040(4) 0.039(4) -0.012(3) -0.010(4) 0.005(4)
C65 0.031(3) 0.038(3) 0.032(3) 0.012(2) 0.001(2) -0.004(2)
C69 0.025(3) 0.088(5) 0.032(3) 0.008(3) 0.011(2) 0.016(3)
F64 0.069(7) 0.103(8) 0.075(6) 0.036(6) 0.035(6) 0.026(6)
F65 0.063(5) 0.075(6) 0.089(6) 0.022(5) 0.035(5) 0.039(5)
F66 0.056(5) 0.078(7) 0.072(6) 0.012(5) 0.035(5) 0.033(5)
F67 0.068(8) 0.142(13) 0.042(6) -0.044(7) -0.001(6) 0.015(9)
F68 0.038(6) 0.108(11) 0.042(6) 0.032(7) 0.010(5) 0.036(7)
F70 0.059(8) 0.087(11) 0.131(13) -0.004(10) 0.033(9) -0.019(8)
F71 0.050(7) 0.112(12) 0.051(7) -0.029(8) 0.004(6) -0.015(8)
F72 0.016(5) 0.108(13) 0.069(9) 0.003(9) 0.007(5) -0.003(7)
C70 0.059(4) 0.085(5) 0.075(4) 0.022(4) 0.032(4) 0.032(4)
C71 0.034(5) 0.103(7) 0.037(5) 0.016(5) 0.011(4) 0.019(5)
C72 0.035(5) 0.105(7) 0.056(6) -0.001(6) 0.011(5) 0.000(6)
F164 0.075(6) 0.086(7) 0.082(5) 0.038(5) 0.051(5) 0.029(5)
F165 0.068(5) 0.081(6) 0.089(6) 0.013(5) 0.042(5) 0.034(5)
F166 0.058(6) 0.085(8) 0.078(7) 0.031(6) 0.032(5) 0.041(5)
F167 0.045(6) 0.129(12) 0.030(5) 0.007(7) -0.001(4) 0.005(8)
F168 0.055(6) 0.058(7) 0.090(8) 0.033(6) 0.033(6) 0.019(6)
F170 0.054(7) 0.126(12) 0.084(9) -0.042(9) 0.013(7) -0.049(8)
F171 0.058(8) 0.203(16) 0.038(6) 0.014(9) -0.017(6) 0.015(10)
F172 0.030(7) 0.136(15) 0.078(10) -0.015(11) 0.001(7) -0.023(9)
C171 0.024(5) 0.091(7) 0.035(5) 0.020(6) 0.011(4) 0.015(5)
C172 0.032(5) 0.116(7) 0.047(6) 0.001(6) 0.009(5) -0.004(6)
F55 0.072(6) 0.030(3) 0.052(4) 0.001(3) 0.001(4) 0.006(3)
F56 0.043(4) 0.036(5) 0.036(5) 0.005(4) 0.007(3) -0.004(4)
F57 0.042(5) 0.047(5) 0.031(3) -0.001(3) -0.009(3) -0.005(4)
F58 0.065(5) 0.039(4) 0.059(5) 0.029(4) -0.006(4) -0.007(4)
F59 0.038(4) 0.057(5) 0.048(4) 0.007(4) 0.001(3) -0.022(4)
F60 0.048(3) 0.069(4) 0.029(2) 0.009(2) 0.0039(19) -0.004(3)
F61 0.035(4) 0.049(4) 0.087(6) 0.008(4) -0.010(4) 0.009(3)
F62 0.048(4) 0.077(6) 0.036(4) 0.018(4) -0.015(3) -0.025(4)
F63 0.024(4) 0.048(5) 0.050(6) 0.001(4) 0.000(4) -0.007(3)
C66 0.034(6) 0.038(5) 0.037(4) 0.007(4) 0.009(4) 0.003(5)
C67 0.039(5) 0.039(5) 0.037(4) 0.012(4) -0.001(4) -0.009(4)
C68 0.031(5) 0.042(5) 0.043(5) 0.007(5) -0.007(4) -0.003(4)
F73 0.035(13) 0.10(3) 0.055(17) 0.024(14) -0.007(11) -0.020(14)
F74 0.046(10) 0.050(11) 0.061(12) 0.017(9) -0.007(9) 0.019(8)
F75 0.032(8) 0.050(10) 0.047(10) -0.020(8) 0.010(7) 0.000(8)
F76 0.045(9) 0.046(10) 0.048(8) 0.005(8) -0.005(7) -0.012(8)
F77 0.062(9) 0.038(7) 0.061(9) 0.023(7) -0.006(7) -0.013(7)
F78 0.062(16) 0.071(15) 0.044(12) -0.009(11) 0.001(12) 0.005(12)
F79 0.093(14) 0.055(11) 0.047(10) -0.002(9) 0.017(10) 0.030(11)
F80 0.053(13) 0.043(14) 0.030(11) 0.008(10) 0.017(9) 0.008(11)
C29 0.034(7) 0.041(7) 0.037(8) 0.011(7) 0.001(7) -0.005(6)
C30 0.042(6) 0.039(6) 0.040(6) 0.014(6) -0.001(6) -0.009(6)
C35 0.042(8) 0.042(6) 0.036(6) 0.007(6) 0.013(6) 0.007(7)
Bi2A 0.064(2) 0.042(2) 0.059(2) 0.0061(17) 0.0130(18) 0.0050(18)
Sb2A 0.062(3) 0.040(2) 0.050(3) 0.0001(16) 0.004(2) 0.004(2)
Sb1A 0.072(3) 0.046(3) 0.065(3) -0.001(2) 0.010(2) 0.001(2)
Bi1A 0.062(2) 0.040(2) 0.056(2) 0.0030(16) 0.0023(16) 0.0023(17)
C15A 0.025(5) 0.042(5) 0.057(7) 0.014(6) 0.006(5) 0.013(5)
C17A 0.026(4) 0.043(6) 0.057(6) 0.017(6) 0.004(5) 0.013(6)
C18A 0.026(5) 0.042(6) 0.058(7) 0.019(6) 0.004(6) 0.009(5)
C19A 0.024(5) 0.041(5) 0.057(8) 0.016(7) 0.005(6) 0.014(5)
C16A 0.024(4) 0.043(6) 0.057(6) 0.016(7) 0.008(4) 0.013(6)

loop_
_atom_type_symbol
_atom_type_description
_atom_type_scat_dispersion_real
_atom_type_scat_dispersion_imag
_atom_type_scat_source
C C 0.0160 0.0080 'International Tables Vol C Tables 4.2.6.8 and 6.1.1.4'
H H 0.0000 0.0000 'International Tables Vol C Tables 4.2.6.8 and 6.1.1.4'
Al Al 0.1860 0.1980 'International Tables Vol C Tables 4.2.6.8 and 6.1.1.4'
Bi Bi -4.0120 7.9370 'International Tables Vol C Tables 4.2.6.8 and 6.1.1.4'
F F 0.0640 0.0440 'International Tables Vol C Tables 4.2.6.8 and 6.1.1.4'
Mo Mo -0.1630 2.3050 'International Tables Vol C Tables 4.2.6.8 and 6.1.1.4'
O O 0.0440 0.0270 'International Tables Vol C Tables 4.2.6.8 and 6.1.1.4'
Sb Sb 0.0790 4.7750 'International Tables Vol C Tables 4.2.6.8 and 6.1.1.4'

loop_
_exptl_crystal_face_index_h
_exptl_crystal_face_index_k
_exptl_crystal_face_index_l
_exptl_crystal_face_perp_dist
0 -10 -14 0.0613
0 10 14 0.0498
-9 -2 -10 0.1453
10 0 7 0.1589
11 -5 0 0.1775
-11 5 0 0.1921
-3 -12 11 0.0489
-1 -5 18 0.0447
1 6 -17 0.0664
3 12 -12 0.0652
-1 11 -14 0.0798
1 16 0 0.0628
-1 -16 0 0.0502
1 -11 14 0.0585
0 -14 -10 0.0496
-5 11 -11 0.1194
0 14 9 0.0539
-1 12 13 0.0515
9 -2 11 0.1386
-2 -12 12 0.0342
2 12 -12 0.0506
-8 -10 -5 0.1232
-4 -10 -13 0.0932
-7 10 -9 0.1322
1 -9 -16 0.0613

loop_
_geom_angle_atom_site_label_1
_geom_angle_atom_site_label_2
_geom_angle_atom_site_label_3
_geom_angle
_geom_angle_site_symmetry_1
_geom_angle_site_symmetry_3
_geom_angle_publ_flag
Sb1 Bi1 Sb2 61.26(6) . . ?
Mo1 Bi1 Sb1 56.86(5) . . ?
Mo1 Bi1 Sb2 113.37(5) . . ?
Mo2 Bi1 Sb1 58.22(5) . . ?
Mo2 Bi1 Sb2 97.39(4) . . ?
Mo2 Bi1 Mo1 69.71(3) . . ?
Sb2 Bi2 Sb1 61.41(6) . . ?
Mo3 Bi2 Sb1 94.23(5) . . ?
Mo3 Bi2 Sb2 57.62(4) . . ?
Mo3 Bi2 Mo4 69.18(4) . . ?
Mo4 Bi2 Sb1 115.50(6) . . ?
Mo4 Bi2 Sb2 57.27(5) . . ?
Bi1 Sb1 Bi2 92.00(6) . . ?
Bi1 Sb1 Sb2 64.69(6) . . ?
Sb2 Sb1 Bi2 54.40(5) . . ?
Mo1 Sb1 Bi1 59.40(5) . . ?
Mo1 Sb1 Bi2 104.15(6) . . ?
Mo1 Sb1 Sb2 118.77(7) . . ?
Mo1 Sb1 Mo2 70.41(5) . . ?
Mo2 Sb1 Bi1 57.23(4) . . ?
Mo2 Sb1 Bi2 147.67(8) . . ?
Mo2 Sb1 Sb2 99.09(7) . . ?
Bi2 Sb2 Bi1 91.46(6) . . ?
Bi2 Sb2 Sb1 64.18(6) . . ?
Sb1 Sb2 Bi1 54.04(5) . . ?
Mo3 Sb2 Bi1 146.40(8) . . ?
Mo3 Sb2 Bi2 58.17(5) . . ?
Mo3 Sb2 Sb1 96.35(7) . . ?
Mo3 Sb2 Mo4 70.19(4) . . ?
Mo4 Sb2 Bi1 108.33(5) . . ?
Mo4 Sb2 Bi2 59.04(4) . . ?
Mo4 Sb2 Sb1 119.75(7) . . ?
Bi1 Mo1 Mo2 53.89(2) . . ?
Sb1 Mo1 Bi1 63.73(5) . . ?
Sb1 Mo1 Mo2 55.13(4) . . ?
C1 Mo1 Bi1 150.3(2) . . ?
C1 Mo1 Sb1 93.9(2) . . ?
C1 Mo1 Mo2 130.0(2) . . ?
C1 Mo1 C2 35.6(3) . . ?
C1 Mo1 C3 58.6(3) . . ?
C1 Mo1 C4 59.2(3) . . ?
C1 Mo1 C5 35.6(3) . . ?
C1 Mo1 Sb1A 146.6(3) . . ?
C1 Mo1 Bi1A 93.3(2) . . ?
C2 Mo1 Bi1 143.78(19) . . ?
C2 Mo1 Sb1 82.5(2) . . ?
C2 Mo1 Mo2 96.8(2) . . ?
C2 Mo1 C3 34.8(3) . . ?
C2 Mo1 C4 58.9(3) . . ?
C2 Mo1 Sb1A 142.1(3) . . ?
C2 Mo1 Bi1A 81.6(2) . . ?
C3 Mo1 Bi1 143.88(19) . . ?
C3 Mo1 Sb1 107.6(2) . . ?
C3 Mo1 Mo2 91.53(19) . . ?
C3 Mo1 Sb1A 146.0(3) . . ?
C3 Mo1 Bi1A 106.7(2) . . ?
C4 Mo1 Bi1 149.9(2) . . ?
C4 Mo1 Sb1 140.8(2) . . ?
C4 Mo1 Mo2 118.9(2) . . ?
C4 Mo1 C3 35.4(3) . . ?
C4 Mo1 Sb1A 153.6(3) . . ?
C4 Mo1 Bi1A 139.9(2) . . ?
C5 Mo1 Bi1 154.9(2) . . ?
C5 Mo1 Sb1 129.2(2) . . ?
C5 Mo1 Mo2 150.4(2) . . ?
C5 Mo1 C2 59.2(3) . . ?
C5 Mo1 C3 58.9(3) . . ?
C5 Mo1 C4 35.6(3) . . ?
C5 Mo1 Sb1A 154.3(3) . . ?
C5 Mo1 Bi1A 128.6(3) . . ?
C6 Mo1 Bi1 71.9(2) . . ?
C6 Mo1 Sb1 134.6(2) . . ?
C6 Mo1 Mo2 91.5(2) . . ?
C6 Mo1 C1 131.0(3) . . ?
C6 Mo1 C2 136.4(3) . . ?
C6 Mo1 C3 102.5(3) . . ?
C6 Mo1 C4 79.7(3) . . ?
C6 Mo1 C5 95.4(3) . . ?
C6 Mo1 Sb1A 75.0(3) . . ?
C6 Mo1 Bi1A 135.3(2) . . ?
C7 Mo1 Bi1 77.8(2) . . ?
C7 Mo1 Sb1 90.5(3) . . ?
C7 Mo1 Mo2 128.6(2) . . ?
C7 Mo1 C1 83.5(3) . . ?
C7 Mo1 C2 117.2(3) . . ?
C7 Mo1 C3 138.3(3) . . ?
C7 Mo1 C4 111.7(3) . . ?
C7 Mo1 C5 80.4(3) . . ?
C7 Mo1 C6 88.9(4) . . ?
C7 Mo1 Sb1A 75.7(3) . . ?
C7 Mo1 Bi1A 91.1(3) . . ?
Sb1A Mo1 Mo2 55.06(19) . . ?
Sb1A Mo1 Bi1A 61.8(2) . . ?
Bi1A Mo1 Mo2 55.18(13) . . ?
Bi1 Mo2 Sb1 64.55(5) . . ?
Bi1 Mo2 Mo1 56.39(3) . . ?
Sb1 Mo2 Mo1 54.46(5) . . ?
C8 Mo2 Bi1 103.5(2) . . ?
C8 Mo2 Sb1 149.7(2) . . ?
C8 Mo2 Mo1 143.9(2) . . ?
C8 Mo2 C9 34.9(3) . . ?
C8 Mo2 C10 58.8(3) . . ?
C8 Mo2 Sb1A 106.3(3) . . ?
C8 Mo2 Bi1A 148.9(3) . . ?
C9 Mo2 Bi1 82.5(2) . . ?
C9 Mo2 Sb1 114.9(2) . . ?
C9 Mo2 Mo1 138.7(2) . . ?
C9 Mo2 Sb1A 83.8(3) . . ?
C9 Mo2 Bi1A 114.3(3) . . ?
C10 Mo2 Bi1 98.1(2) . . ?
C10 Mo2 Sb1 93.9(2) . . ?
C10 Mo2 Mo1 144.6(2) . . ?
C10 Mo2 C9 35.2(3) . . ?
C10 Mo2 Sb1A 97.2(3) . . ?
C10 Mo2 Bi1A 92.4(3) . . ?
C11 Mo2 Bi1 133.4(2) . . ?
C11 Mo2 Sb1 106.6(2) . . ?
C11 Mo2 Mo1 156.12(19) . . ?
C11 Mo2 C8 59.9(3) . . ?
C11 Mo2 C9 59.0(3) . . ?
C11 Mo2 C10 35.4(3) . . ?
C11 Mo2 Sb1A 132.4(3) . . ?
C11 Mo2 Bi1A 104.6(2) . . ?
C12 Mo2 Bi1 138.8(2) . . ?
C12 Mo2 Sb1 142.2(2) . . ?
C12 Mo2 Mo1 156.3(2) . . ?
C12 Mo2 C8 35.9(3) . . ?
C12 Mo2 C9 58.8(3) . . ?
C12 Mo2 C10 59.1(3) . . ?
C12 Mo2 C11 36.2(3) . . ?
C12 Mo2 Sb1A 141.0(3) . . ?
C12 Mo2 Bi1A 140.2(2) . . ?
C13 Mo2 Bi1 132.9(2) . . ?
C13 Mo2 Sb1 76.4(2) . . ?
C13 Mo2 Mo1 80.0(2) . . ?
C13 Mo2 C8 123.2(3) . . ?
C13 Mo2 C9 140.2(3) . . ?
C13 Mo2 C10 110.4(3) . . ?
C13 Mo2 C11 81.3(3) . . ?
C13 Mo2 C12 88.4(3) . . ?
C13 Mo2 C14 89.9(3) . . ?
C13 Mo2 Sb1A 130.4(3) . . ?
C13 Mo2 Bi1A 75.6(2) . . ?
C14 Mo2 Bi1 91.3(2) . . ?
C14 Mo2 Sb1 124.6(2) . . ?
C14 Mo2 Mo1 70.5(2) . . ?
C14 Mo2 C8 81.4(3) . . ?
C14 Mo2 C9 109.6(3) . . ?
C14 Mo2 C10 140.3(3) . . ?
C14 Mo2 C11 124.2(3) . . ?
C14 Mo2 C12 89.1(3) . . ?
C14 Mo2 Sb1A 94.2(3) . . ?
C14 Mo2 Bi1A 126.3(3) . . ?
Sb1A Mo2 Mo1 55.6(2) . . ?
Sb1A Mo2 Bi1A 62.5(2) . . ?
Bi1A Mo2 Mo1 56.31(14) . . ?
Bi2 Mo3 Mo4 55.98(3) . . ?
Sb2 Mo3 Bi2 64.20(5) . . ?
Sb2 Mo3 Mo4 54.92(4) . . ?
C15 Mo3 Bi2 103.6(8) . . ?
C15 Mo3 Sb2 142.2(7) . . ?
C15 Mo3 Mo4 149.2(5) . . ?
C15 Mo3 C17 59.4(7) . . ?
C15 Mo3 C18 58.9(6) . . ?
C15 Mo3 C19 35.8(7) . . ?
C16 Mo3 Bi2 134.2(7) . . ?
C16 Mo3 Sb2 141.2(8) . . ?
C16 Mo3 Mo4 160.7(5) . . ?
C16 Mo3 C15 30.9(12) . . ?
C16 Mo3 C17 35.9(11) . . ?
C16 Mo3 C18 55.8(8) . . ?
C16 Mo3 C19 54.1(7) . . ?
C17 Mo3 Bi2 140.7(5) . . ?
C17 Mo3 Sb2 106.1(5) . . ?
C17 Mo3 Mo4 151.2(5) . . ?
C17 Mo3 C18 35.5(6) . . ?
C17 Mo3 C19 59.2(7) . . ?
C18 Mo3 Bi2 105.2(5) . . ?
C18 Mo3 Sb2 88.6(4) . . ?
C18 Mo3 Mo4 142.9(4) . . ?
C19 Mo3 Bi2 86.0(5) . . ?
C19 Mo3 Sb2 106.4(5) . . ?
C19 Mo3 Mo4 141.6(5) . . ?
C19 Mo3 C18 35.1(6) . . ?
C20 Mo3 Bi2 133.5(2) . . ?
C20 Mo3 Sb2 81.0(2) . . ?
C20 Mo3 Mo4 79.2(2) . . ?
C20 Mo3 C15 122.6(8) . . ?
C20 Mo3 C16 92.3(7) . . ?
C20 Mo3 C17 76.2(5) . . ?
C20 Mo3 C18 103.6(5) . . ?
C20 Mo3 C19 135.3(5) . . ?
C20 Mo3 Bi2A 79.7(3) . . ?
C20 Mo3 Sb2A 133.7(3) . . ?
C20 Mo3 C15A 127.0(12) . . ?
C20 Mo3 C17A 88.6(8) . . ?
C20 Mo3 C18A 118.0(8) . . ?
C20 Mo3 C19A 146.8(7) . . ?
C20 Mo3 C16A 85.7(11) . . ?
C21 Mo3 Bi2 89.2(2) . . ?
C21 Mo3 Sb2 126.6(2) . . ?
C21 Mo3 Mo4 71.7(2) . . ?
C21 Mo3 C15 86.5(6) . . ?
C21 Mo3 C16 90.9(7) . . ?
C21 Mo3 C17 121.5(5) . . ?
C21 Mo3 C18 144.6(5) . . ?
C21 Mo3 C19 117.5(5) . . ?
C21 Mo3 C20 87.8(3) . . ?
C21 Mo3 Bi2A 127.4(2) . . ?
C21 Mo3 Sb2A 89.1(3) . . ?
C21 Mo3 C15A 80.3(9) . . ?
C21 Mo3 C17A 126.4(7) . . ?
C21 Mo3 C18A 139.1(7) . . ?
C21 Mo3 C19A 108.5(6) . . ?
C21 Mo3 C16A 86.7(11) . . ?
Bi2A Mo3 Mo4 55.79(12) . . ?
Sb2A Mo3 Mo4 56.2(2) . . ?
Sb2A Mo3 Bi2A 66.1(3) . . ?
C15A Mo3 Mo4 141.0(8) . . ?
C15A Mo3 Bi2A 145.2(11) . . ?
C15A Mo3 Sb2A 97.8(11) . . ?
C15A Mo3 C17A 60.4(10) . . ?
C15A Mo3 C18A 58.9(11) . . ?
C15A Mo3 C19A 35.8(12) . . ?
C17A Mo3 Mo4 158.1(7) . . ?
C17A Mo3 Bi2A 104.4(7) . . ?
C17A Mo3 Sb2A 128.5(8) . . ?
C17A Mo3 C18A 35.3(9) . . ?
C17A Mo3 C19A 58.4(9) . . ?
C18A Mo3 Mo4 140.0(6) . . ?
C18A Mo3 Bi2A 90.2(7) . . ?
C18A Mo3 Sb2A 93.2(7) . . ?
C18A Mo3 C19A 33.9(8) . . ?
C19A Mo3 Mo4 132.9(7) . . ?
C19A Mo3 Bi2A 109.5(7) . . ?
C19A Mo3 Sb2A 76.8(7) . . ?
C16A Mo3 Mo4 154.0(8) . . ?
C16A Mo3 Bi2A 141.8(13) . . ?
C16A Mo3 Sb2A 140.1(11) . . ?
C16A Mo3 C15A 42.5(18) . . ?
C16A Mo3 C17A 39.7(14) . . ?
C16A Mo3 C18A 66.0(10) . . ?
C16A Mo3 C19A 67.2(11) . . ?
Bi2 Mo4 Mo3 54.84(3) . . ?
Sb2 Mo4 Bi2 63.69(5) . . ?
Sb2 Mo4 Mo3 54.88(4) . . ?
C22 Mo4 Bi2 145.21(19) . . ?
C22 Mo4 Sb2 83.52(19) . . ?
C22 Mo4 Mo3 97.6(2) . . ?
C22 Mo4 C26 34.9(3) . . ?
C22 Mo4 Bi2A 82.4(2) . . ?
C22 Mo4 Sb2A 141.2(3) . . ?
C23 Mo4 Bi2 151.3(2) . . ?
C23 Mo4 Sb2 96.0(2) . . ?
C23 Mo4 Mo3 131.1(2) . . ?
C23 Mo4 C22 35.5(3) . . ?
C23 Mo4 C25 59.2(3) . . ?
C23 Mo4 C26 58.7(3) . . ?
C23 Mo4 Bi2A 95.5(2) . . ?
C23 Mo4 Sb2A 153.2(3) . . ?
C24 Mo4 Bi2 153.9(2) . . ?
C24 Mo4 Sb2 131.9(2) . . ?
C24 Mo4 Mo3 149.4(2) . . ?
C24 Mo4 C22 59.3(3) . . ?
C24 Mo4 C23 36.0(3) . . ?
C24 Mo4 C25 35.6(3) . . ?
C24 Mo4 C26 58.8(3) . . ?
C24 Mo4 Bi2A 131.5(2) . . ?
C24 Mo4 Sb2A 158.9(3) . . ?
C25 Mo4 Bi2 148.84(19) . . ?
C25 Mo4 Sb2 140.7(2) . . ?
C25 Mo4 Mo3 116.7(2) . . ?
C25 Mo4 C22 58.3(3) . . ?
C25 Mo4 C26 34.7(3) . . ?
C25 Mo4 Bi2A 139.3(2) . . ?
C25 Mo4 Sb2A 147.6(3) . . ?
C26 Mo4 Bi2 144.0(2) . . ?
C26 Mo4 Sb2 107.4(2) . . ?
C26 Mo4 Mo3 90.7(2) . . ?
C26 Mo4 Bi2A 106.0(2) . . ?
C26 Mo4 Sb2A 138.7(3) . . ?
C27 Mo4 Bi2 71.6(2) . . ?
C27 Mo4 Sb2 134.4(2) . . ?
C27 Mo4 Mo3 92.2(2) . . ?
C27 Mo4 C22 136.5(3) . . ?
C27 Mo4 C23 129.0(3) . . ?
C27 Mo4 C24 93.0(3) . . ?
C27 Mo4 C25 79.4(3) . . ?
C27 Mo4 C26 103.1(3) . . ?
C27 Mo4 C28 88.9(3) . . ?
C27 Mo4 Bi2A 135.0(2) . . ?
C27 Mo4 Sb2A 73.0(3) . . ?
C28 Mo4 Bi2 77.9(2) . . ?
C28 Mo4 Sb2 90.4(2) . . ?
C28 Mo4 Mo3 129.3(2) . . ?
C28 Mo4 C22 115.5(3) . . ?
C28 Mo4 C23 82.4(3) . . ?
C28 Mo4 C24 80.9(3) . . ?
C28 Mo4 C25 113.3(3) . . ?
C28 Mo4 C26 138.1(3) . . ?
C28 Mo4 Bi2A 91.7(3) . . ?
C28 Mo4 Sb2A 83.1(3) . . ?
Bi2A Mo4 Mo3 54.33(12) . . ?
Sb2A Mo4 Mo3 49.39(19) . . ?
Sb2A Mo4 Bi2A 62.5(2) . . ?
O9 Al1 O10 107.4(3) . . ?
O9 Al1 O11 112.6(3) . . ?
O9 Al1 O12 109.0(3) . . ?
O10 Al1 O11 106.7(3) . . ?
O10 Al1 O12 112.6(3) . . ?
O12 Al1 O11 108.5(3) . . ?
O14 Al2 O13 106.5(3) . . ?
O14 Al2 O15 114.4(3) . . ?
O14 Al2 O16 108.0(3) . . ?
O15 Al2 O13 108.0(3) . . ?
O16 Al2 O13 111.1(3) . . ?
O16 Al2 O15 108.8(3) . . ?
C41 O9 Al1 149.6(5) . . ?
C45 O10 Al1 147.9(5) . . ?
C49 O11 Al1 146.6(5) . . ?
C53 O12 Al1 151.3(5) . . ?
C57 O13 Al2 150.0(5) . . ?
C61 O14 Al2 150.8(5) . . ?
C65 O15 Al2 149.7(5) . . ?
C69 O16 Al2 147.1(6) . . ?
Mo1 C1 H1 119.6 . . ?
C2 C1 Mo1 73.8(4) . . ?
C2 C1 H1 125.7 . . ?
C5 C1 Mo1 72.7(4) . . ?
C5 C1 H1 125.7 . . ?
C5 C1 C2 108.6(7) . . ?
Mo1 C2 H2 121.2 . . ?
C1 C2 Mo1 70.5(4) . . ?
C1 C2 H2 126.0 . . ?
C3 C2 Mo1 74.0(4) . . ?
C3 C2 C1 107.9(7) . . ?
C3 C2 H2 126.0 . . ?
Mo1 C3 H3 123.0 . . ?
C2 C3 Mo1 71.2(4) . . ?
C2 C3 H3 125.9 . . ?
C2 C3 C4 108.2(7) . . ?
C4 C3 Mo1 71.5(4) . . ?
C4 C3 H3 125.9 . . ?
Mo1 C4 H4 121.7 . . ?
C3 C4 Mo1 73.1(4) . . ?
C3 C4 H4 126.5 . . ?
C5 C4 Mo1 70.4(5) . . ?
C5 C4 C3 107.1(7) . . ?
C5 C4 H4 126.5 . . ?
Mo1 C5 H5 120.2 . . ?
C1 C5 Mo1 71.7(4) . . ?
C1 C5 C4 108.3(7) . . ?
C1 C5 H5 125.9 . . ?
C4 C5 Mo1 74.0(4) . . ?
C4 C5 H5 125.9 . . ?
O1 C6 Mo1 175.1(7) . . ?
O2 C7 Mo1 174.1(8) . . ?
Mo2 C8 H8 120.8 . . ?
C9 C8 Mo2 74.2(4) . . ?
C9 C8 H8 126.2 . . ?
C9 C8 C12 107.7(7) . . ?
C12 C8 Mo2 70.6(4) . . ?
C12 C8 H8 126.2 . . ?
Mo2 C9 H9 123.0 . . ?
C8 C9 Mo2 70.9(5) . . ?
C8 C9 H9 125.8 . . ?
C8 C9 C10 108.3(8) . . ?
C10 C9 Mo2 71.9(5) . . ?
C10 C9 H9 125.8 . . ?
Mo2 C10 H10 122.2 . . ?
C9 C10 Mo2 72.9(5) . . ?
C9 C10 H10 125.8 . . ?
C11 C10 Mo2 70.7(5) . . ?
C11 C10 C9 108.3(8) . . ?
C11 C10 H10 125.8 . . ?
Mo2 C11 H11 120.5 . . ?
C10 C11 Mo2 73.9(4) . . ?
C10 C11 H11 126.5 . . ?
C10 C11 C12 107.1(7) . . ?
C12 C11 Mo2 71.0(4) . . ?
C12 C11 H11 126.5 . . ?
Mo2 C12 H12 119.8 . . ?
C8 C12 Mo2 73.4(4) . . ?
C8 C12 C11 108.6(8) . . ?
C8 C12 H12 125.7 . . ?
C11 C12 Mo2 72.8(4) . . ?
C11 C12 H12 125.7 . . ?
O3 C13 Mo2 172.9(7) . . ?
O4 C14 Mo2 172.5(7) . . ?
Mo3 C15 H15 117.9 . . ?
C16 C15 Mo3 73.6(16) . . ?
C16 C15 H15 127.7 . . ?
C16 C15 C19 105(2) . . ?
C19 C15 Mo3 73.1(11) . . ?
C19 C15 H15 127.7 . . ?
Mo3 C16 H16 122.3 . . ?
C15 C16 Mo3 75.5(17) . . ?
C15 C16 H16 120.1 . . ?
C15 C16 C17 120(2) . . ?
C17 C16 Mo3 73.5(15) . . ?
C17 C16 H16 120.1 . . ?
Mo3 C17 H17 119.0 . . ?
C16 C17 Mo3 70.6(16) . . ?
C16 C17 H17 130.5 . . ?
C18 C17 Mo3 72.8(10) . . ?
C18 C17 C16 99.0(19) . . ?
C18 C17 H17 130.5 . . ?
Mo3 C18 H18 122.1 . . ?
C17 C18 Mo3 71.7(9) . . ?
C17 C18 H18 125.6 . . ?
C19 C18 Mo3 72.2(10) . . ?
C19 C18 C17 108.7(15) . . ?
C19 C18 H18 125.6 . . ?
Mo3 C19 H19 121.7 . . ?
C15 C19 Mo3 71.1(11) . . ?
C15 C19 H19 126.2 . . ?
C18 C19 Mo3 72.7(10) . . ?
C18 C19 C15 107.5(18) . . ?
C18 C19 H19 126.2 . . ?
O5 C20 Mo3 171.7(7) . . ?
O6 C21 Mo3 174.3(7) . . ?
Mo4 C22 H22 121.3 . . ?
C23 C22 Mo4 70.6(4) . . ?
C23 C22 H22 125.9 . . ?
C23 C22 C26 108.2(7) . . ?
C26 C22 Mo4 73.9(4) . . ?
C26 C22 H22 125.9 . . ?
Mo4 C23 H23 120.3 . . ?
C22 C23 Mo4 73.9(4) . . ?
C22 C23 H23 126.1 . . ?
C22 C23 C24 107.8(7) . . ?
C24 C23 Mo4 71.6(4) . . ?
C24 C23 H23 126.1 . . ?
Mo4 C24 H24 119.3 . . ?
C23 C24 Mo4 72.4(4) . . ?
C23 C24 H24 126.2 . . ?
C25 C24 Mo4 74.0(4) . . ?
C25 C24 C23 107.6(7) . . ?
C25 C24 H24 126.2 . . ?
Mo4 C25 H25 121.4 . . ?
C24 C25 Mo4 70.3(4) . . ?
C24 C25 H25 125.7 . . ?
C26 C25 Mo4 74.2(4) . . ?
C26 C25 C24 108.6(7) . . ?
C26 C25 H25 125.7 . . ?
Mo4 C26 H26 123.3 . . ?
C22 C26 Mo4 71.2(4) . . ?
C22 C26 H26 126.1 . . ?
C25 C26 Mo4 71.1(4) . . ?
C25 C26 C22 107.8(7) . . ?
C25 C26 H26 126.1 . . ?
O7 C27 Mo4 174.1(7) . . ?
O8 C28 Mo4 172.6(7) . . ?
O9 C41 C42 109.5(6) . . ?
O9 C41 C43 107.8(6) . . ?
O9 C41 C44 112.4(6) . . ?
C42 C41 C43 109.5(6) . . ?
C44 C41 C42 108.7(6) . . ?
C44 C41 C43 108.9(6) . . ?
F1 C42 C41 112.5(6) . . ?
F2 C42 F1 107.8(6) . . ?
F2 C42 F3 108.1(6) . . ?
F2 C42 C41 111.2(6) . . ?
F3 C42 F1 105.4(6) . . ?
F3 C42 C41 111.6(6) . . ?
F4 C43 F5 107.0(6) . . ?
F4 C43 F6 108.3(7) . . ?
F4 C43 C41 111.3(6) . . ?
F5 C43 F6 107.4(6) . . ?
F5 C43 C41 113.1(6) . . ?
F6 C43 C41 109.6(6) . . ?
F7 C44 F9 106.1(6) . . ?
F7 C44 C41 113.9(7) . . ?
F8 C44 F7 109.5(7) . . ?
F8 C44 F9 106.4(7) . . ?
F8 C44 C41 109.8(6) . . ?
F9 C44 C41 110.8(6) . . ?
O10 C45 C46 110.0(7) . . ?
O10 C45 C47 110.8(7) . . ?
O10 C45 C48 107.8(8) . . ?
C46 C45 C47 107.8(7) . . ?
C48 C45 C46 108.8(8) . . ?
C48 C45 C47 111.7(8) . . ?
F10 C46 F11 106.6(8) . . ?
F10 C46 F12 107.9(9) . . ?
F10 C46 C45 111.4(8) . . ?
F11 C46 C45 110.8(8) . . ?
F12 C46 F11 106.6(8) . . ?
F12 C46 C45 113.3(8) . . ?
F13 C47 F15 107.1(7) . . ?
F13 C47 C45 114.1(9) . . ?
F14 C47 F13 107.7(9) . . ?
F14 C47 F15 106.6(9) . . ?
F14 C47 C45 111.8(7) . . ?
F15 C47 C45 109.3(8) . . ?
F16 C48 F17 110.2(11) . . ?
F16 C48 F18 108.6(12) . . ?
F16 C48 C45 111.5(10) . . ?
F17 C48 C45 109.5(11) . . ?
F18 C48 F17 106.1(10) . . ?
F18 C48 C45 110.7(10) . . ?
O11 C49 C50 110.8(6) . . ?
O11 C49 C51 110.7(6) . . ?
O11 C49 C52 107.6(6) . . ?
C51 C49 C50 109.6(6) . . ?
C51 C49 C52 109.7(6) . . ?
C52 C49 C50 108.4(6) . . ?
F19 C50 F21 107.3(6) . . ?
F19 C50 C49 112.6(6) . . ?
F20 C50 F19 109.2(6) . . ?
F20 C50 F21 107.5(7) . . ?
F20 C50 C49 111.0(6) . . ?
F21 C50 C49 109.1(5) . . ?
F22 C51 C49 112.2(6) . . ?
F23 C51 F22 107.2(6) . . ?
F23 C51 F24 107.2(6) . . ?
F23 C51 C49 111.6(6) . . ?
F24 C51 F22 108.1(7) . . ?
F24 C51 C49 110.3(6) . . ?
F25 C52 C49 112.0(6) . . ?
F26 C52 F25 107.5(7) . . ?
F26 C52 C49 110.3(6) . . ?
F27 C52 F25 107.9(7) . . ?
F27 C52 F26 107.8(7) . . ?
F27 C52 C49 111.1(6) . . ?
O12 C53 C54 109.9(6) . . ?
O12 C53 C55 112.0(6) . . ?
O12 C53 C56 108.3(7) . . ?
C54 C53 C55 108.0(7) . . ?
C54 C53 C56 110.9(7) . . ?
C56 C53 C55 107.9(6) . . ?
F28 C54 C53 108.4(8) . . ?
F29 C54 F28 107.1(8) . . ?
F29 C54 F30 110.1(9) . . ?
F29 C54 C53 112.0(7) . . ?
F30 C54 F28 104.8(7) . . ?
F30 C54 C53 113.9(7) . . ?
F31 C55 F33 107.5(7) . . ?
F31 C55 C53 112.9(6) . . ?
F32 C55 F31 108.1(7) . . ?
F32 C55 F33 108.4(7) . . ?
F32 C55 C53 110.2(6) . . ?
F33 C55 C53 109.6(6) . . ?
F34 C56 C53 111.7(9) . . ?
F35 C56 F34 107.3(7) . . ?
F35 C56 C53 111.2(7) . . ?
F36 C56 F34 107.9(8) . . ?
F36 C56 F35 108.3(10) . . ?
F36 C56 C53 110.3(7) . . ?
O13 C57 C58 113.2(6) . . ?
O13 C57 C59 106.8(5) . . ?
O13 C57 C60 110.8(5) . . ?
C58 C57 C59 108.7(5) . . ?
C58 C57 C60 108.1(6) . . ?
C60 C57 C59 109.2(5) . . ?
F37 C58 F39 107.6(6) . . ?
F37 C58 C57 112.4(6) . . ?
F38 C58 F37 107.5(6) . . ?
F38 C58 F39 107.3(6) . . ?
F38 C58 C57 111.4(6) . . ?
F39 C58 C57 110.4(6) . . ?
F40 C59 F41 107.4(5) . . ?
F40 C59 C57 112.4(6) . . ?
F41 C59 C57 109.5(5) . . ?
F42 C59 F40 107.4(6) . . ?
F42 C59 F41 107.9(6) . . ?
F42 C59 C57 111.9(5) . . ?
F43 C60 F44 107.3(6) . . ?
F43 C60 C57 112.4(6) . . ?
F44 C60 C57 110.5(6) . . ?
F45 C60 F43 108.8(6) . . ?
F45 C60 F44 107.0(6) . . ?
F45 C60 C57 110.7(5) . . ?
O14 C61 C62 107.1(6) . . ?
O14 C61 C63 112.2(6) . . ?
O14 C61 C64 111.0(6) . . ?
C63 C61 C62 109.4(6) . . ?
C64 C61 C62 108.9(7) . . ?
C64 C61 C63 108.2(6) . . ?
F46 C62 F47 107.5(6) . . ?
F46 C62 C61 112.6(6) . . ?
F47 C62 C61 109.6(6) . . ?
F48 C62 F46 108.1(7) . . ?
F48 C62 F47 108.1(7) . . ?
F48 C62 C61 110.9(6) . . ?
F49 C63 F50 106.4(6) . . ?
F49 C63 F51 109.4(7) . . ?
F49 C63 C61 113.8(7) . . ?
F50 C63 C61 110.1(6) . . ?
F51 C63 F50 106.1(8) . . ?
F51 C63 C61 110.7(6) . . ?
F52 C64 F53 107.2(7) . . ?
F52 C64 F54 108.2(8) . . ?
F52 C64 C61 112.3(7) . . ?
F53 C64 C61 111.0(8) . . ?
F54 C64 F53 106.7(8) . . ?
F54 C64 C61 111.2(6) . . ?
O15 C65 C66 110.6(9) . . ?
O15 C65 C67 110.2(9) . . ?
O15 C65 C68 112.0(7) . . ?
O15 C65 C29 102.0(15) . . ?
O15 C65 C30 101(2) . . ?
O15 C65 C35 114(2) . . ?
C67 C65 C66 105.1(12) . . ?
C67 C65 C68 111.2(8) . . ?
C68 C65 C66 107.6(9) . . ?
C30 C65 C29 105(3) . . ?
C35 C65 C29 119(2) . . ?
C35 C65 C30 114(3) . . ?
O16 C69 C70 107.8(7) . . ?
O16 C69 C71 109.0(7) . . ?
O16 C69 C72 115.3(9) . . ?
O16 C69 C171 111.7(7) . . ?
O16 C69 C172 110.5(8) . . ?
C70 C69 C71 99.8(8) . . ?
C70 C69 C72 110.9(10) . . ?
C70 C69 C171 118.5(8) . . ?
C70 C69 C172 103.2(9) . . ?
C72 C69 C71 112.8(10) . . ?
C171 C69 C172 104.7(10) . . ?
F64 C70 C69 101.6(11) . . ?
F65 C70 C69 117.7(9) . . ?
F65 C70 F64 99.9(13) . . ?
F66 C70 C69 122.4(11) . . ?
F66 C70 F64 108.2(13) . . ?
F66 C70 F65 104.4(13) . . ?
F164 C70 C69 117.0(10) . . ?
F164 C70 F165 114.0(15) . . ?
F164 C70 F166 113.3(13) . . ?
F165 C70 C69 100.7(9) . . ?
F166 C70 C69 108.7(10) . . ?
F166 C70 F165 101.5(12) . . ?
F69 C71 C69 110.4(10) . . ?
F69 C71 F67 109.3(13) . . ?
F67 C71 C69 112.4(11) . . ?
F68 C71 F69 108.8(13) . . ?
F68 C71 C69 107.0(11) . . ?
F68 C71 F67 108.8(16) . . ?
F70 C72 C69 103.1(13) . . ?
F71 C72 C69 106.5(13) . . ?
F71 C72 F70 115(2) . . ?
F71 C72 F72 104.7(17) . . ?
F72 C72 C69 108.4(16) . . ?
F72 C72 F70 118.4(17) . . ?
F69 C171 C69 112.3(9) . . ?
F167 C171 F69 106.6(11) . . ?
F167 C171 C69 107.2(11) . . ?
F168 C171 F69 105.2(11) . . ?
F168 C171 C69 114.7(11) . . ?
F168 C171 F167 110.5(15) . . ?
F170 C172 C69 111.7(12) . . ?
F171 C172 C69 112.0(14) . . ?
F171 C172 F170 104.9(18) . . ?
F171 C172 F172 109.1(17) . . ?
F172 C172 C69 115.2(15) . . ?
F172 C172 F170 103.1(16) . . ?
F55 C66 C65 115.0(13) . . ?
F55 C66 F56 105.6(11) . . ?
F55 C66 F57 108.0(12) . . ?
F56 C66 C65 110.5(11) . . ?
F57 C66 C65 112.4(10) . . ?
F57 C66 F56 104.6(14) . . ?
F58 C67 C65 112.8(11) . . ?
F59 C67 C65 111.1(11) . . ?
F59 C67 F58 109.7(15) . . ?
F59 C67 F60 106.5(11) . . ?
F60 C67 C65 111.3(14) . . ?
F60 C67 F58 105.1(12) . . ?
F61 C68 C65 112.9(9) . . ?
F62 C68 C65 108.2(10) . . ?
F62 C68 F61 110.1(10) . . ?
F63 C68 C65 111.0(9) . . ?
F63 C68 F61 107.4(11) . . ?
F63 C68 F62 107.1(11) . . ?
F73 C29 C65 109(2) . . ?
F74 C29 C65 110(2) . . ?
F74 C29 F73 99(3) . . ?
F75 C29 C65 117(2) . . ?
F75 C29 F73 110(3) . . ?
F75 C29 F74 110(2) . . ?
F60 C30 C65 111(4) . . ?
F60 C30 F76 109(4) . . ?
F60 C30 F77 110(3) . . ?
F76 C30 C65 113(3) . . ?
F76 C30 F77 106(4) . . ?
F77 C30 C65 108(3) . . ?
F78 C35 C65 107(3) . . ?
F78 C35 F79 119(5) . . ?
F78 C35 F80 118(5) . . ?
F79 C35 C65 104(3) . . ?
F80 C35 C65 104(3) . . ?
F80 C35 F79 104(4) . . ?
Mo3 Bi2A Mo4 69.88(14) . . ?
Mo3 Bi2A Sb2A 52.9(2) . . ?
Mo3 Bi2A Sb1A 142.4(3) . . ?
Mo3 Bi2A Bi1A 94.4(2) . . ?
Mo4 Bi2A Sb2A 57.8(2) . . ?
Mo4 Bi2A Sb1A 105.2(2) . . ?
Mo4 Bi2A Bi1A 118.1(2) . . ?
Sb2A Bi2A Sb1A 92.1(3) . . ?
Sb2A Bi2A Bi1A 65.2(3) . . ?
Sb1A Bi2A Bi1A 53.9(2) . . ?
Mo3 Sb2A Mo4 74.4(3) . . ?
Mo3 Sb2A Bi2A 61.0(2) . . ?
Mo3 Sb2A Bi1A 97.4(3) . . ?
Mo4 Sb2A Bi2A 59.7(2) . . ?
Mo4 Sb2A Bi1A 117.3(4) . . ?
Bi2A Sb2A Bi1A 62.4(3) . . ?
Mo1 Sb1A Bi2A 119.2(3) . . ?
Mo1 Sb1A Bi1A 59.8(2) . . ?
Mo2 Sb1A Mo1 69.4(2) . . ?
Mo2 Sb1A Bi2A 99.2(3) . . ?
Mo2 Sb1A Bi1A 59.1(2) . . ?
Bi1A Sb1A Bi2A 63.6(3) . . ?
Mo1 Bi1A Bi2A 117.0(2) . . ?
Mo1 Bi1A Sb2A 106.6(2) . . ?
Mo1 Bi1A Sb1A 58.4(2) . . ?
Mo2 Bi1A Mo1 68.51(15) . . ?
Mo2 Bi1A Bi2A 98.1(2) . . ?
Mo2 Bi1A Sb2A 145.7(3) . . ?
Mo2 Bi1A Sb1A 58.4(2) . . ?
Bi2A Bi1A Sb2A 52.4(2) . . ?
Sb1A Bi1A Bi2A 62.5(3) . . ?
Sb1A Bi1A Sb2A 89.5(3) . . ?
Mo3 C15A H15A 122.1 . . ?
C19A C15A Mo3 77.4(17) . . ?
C19A C15A H15A 123.0 . . ?
C19A C15A C16A 114(3) . . ?
C16A C15A Mo3 68.7(19) . . ?
C16A C15A H15A 123.0 . . ?
Mo3 C17A H17A 124.7 . . ?
C18A C17A Mo3 76.2(14) . . ?
C18A C17A H17A 121.3 . . ?
C18A C17A C16A 117(3) . . ?
C16A C17A Mo3 69(2) . . ?
C16A C17A H17A 121.3 . . ?
Mo3 C18A H18A 123.6 . . ?
C17A C18A Mo3 68.5(13) . . ?
C17A C18A H18A 125.5 . . ?
C19A C18A Mo3 73.9(15) . . ?
C19A C18A C17A 109(2) . . ?
C19A C18A H18A 125.5 . . ?
Mo3 C19A H19A 126.3 . . ?
C15A C19A Mo3 66.7(17) . . ?
C15A C19A H19A 126.3 . . ?
C18A C19A Mo3 72.2(15) . . ?
C18A C19A C15A 107(3) . . ?
C18A C19A H19A 126.3 . . ?
Mo3 C16A H16A 119.7 . . ?
C15A C16A Mo3 68.8(19) . . ?
C15A C16A H16A 134.1 . . ?
C17A C16A Mo3 71(2) . . ?
C17A C16A C15A 92(3) . . ?
C17A C16A H16A 134.1 . . ?

loop_
_geom_bond_atom_site_label_1
_geom_bond_atom_site_label_2
_geom_bond_distance
_geom_bond_site_symmetry_2
_geom_bond_publ_flag
Bi1 Sb1 2.976(2) . ?
Bi1 Sb2 3.324(2) . ?
Bi1 Mo1 2.8566(12) . ?
Bi1 Mo2 2.7712(10) . ?
Bi2 Sb1 3.305(3) . ?
Bi2 Sb2 2.985(2) . ?
Bi2 Mo3 2.8170(16) . ?
Bi2 Mo4 2.8557(14) . ?
Sb1 Sb2 3.224(3) . ?
Sb1 Mo1 2.779(2) . ?
Sb1 Mo2 2.802(2) . ?
Sb2 Mo3 2.8000(18) . ?
Sb2 Mo4 2.8014(18) . ?
Mo1 Mo2 3.2172(7) . ?
Mo1 C1 2.288(7) . ?
Mo1 C2 2.331(7) . ?
Mo1 C3 2.367(7) . ?
Mo1 C4 2.346(8) . ?
Mo1 C5 2.300(8) . ?
Mo1 C6 2.010(7) . ?
Mo1 C7 1.972(8) . ?
Mo1 Sb1A 2.835(10) . ?
Mo1 Bi1A 2.877(7) . ?
Mo2 C8 2.308(7) . ?
Mo2 C9 2.350(8) . ?
Mo2 C10 2.336(8) . ?
Mo2 C11 2.295(7) . ?
Mo2 C12 2.271(7) . ?
Mo2 C13 1.996(7) . ?
Mo2 C14 2.022(8) . ?
Mo2 Sb1A 2.818(9) . ?
Mo2 Bi1A 2.838(6) . ?
Mo3 Mo4 3.2205(7) . ?
Mo3 C15 2.30(2) . ?
Mo3 C16 2.28(3) . ?
Mo3 C17 2.318(19) . ?
Mo3 C18 2.332(16) . ?
Mo3 C19 2.327(18) . ?
Mo3 C20 2.012(9) . ?
Mo3 C21 2.004(7) . ?
Mo3 Bi2A 2.786(6) . ?
Mo3 Sb2A 2.538(9) . ?
Mo3 C15A 2.29(4) . ?
Mo3 C17A 2.31(3) . ?
Mo3 C18A 2.41(2) . ?
Mo3 C19A 2.43(3) . ?
Mo3 C16A 2.29(4) . ?
Mo4 C22 2.332(7) . ?
Mo4 C23 2.290(7) . ?
Mo4 C24 2.279(7) . ?
Mo4 C25 2.327(7) . ?
Mo4 C26 2.367(7) . ?
Mo4 C27 1.999(7) . ?
Mo4 C28 2.009(8) . ?
Mo4 Bi2A 2.836(6) . ?
Mo4 Sb2A 2.778(10) . ?
Al1 O9 1.720(5) . ?
Al1 O10 1.721(5) . ?
Al1 O11 1.738(5) . ?
Al1 O12 1.730(5) . ?
Al2 O13 1.736(5) . ?
Al2 O14 1.714(5) . ?
Al2 O15 1.727(5) . ?
Al2 O16 1.723(5) . ?
F1 C42 1.344(9) . ?
F2 C42 1.305(9) . ?
F3 C42 1.342(8) . ?
F4 C43 1.316(9) . ?
F5 C43 1.332(9) . ?
F6 C43 1.339(9) . ?
F7 C44 1.315(9) . ?
F8 C44 1.314(9) . ?
F9 C44 1.323(10) . ?
F10 C46 1.310(12) . ?
F11 C46 1.346(12) . ?
F12 C46 1.326(10) . ?
F13 C47 1.324(11) . ?
F14 C47 1.317(12) . ?
F15 C47 1.360(12) . ?
F16 C48 1.303(18) . ?
F17 C48 1.366(15) . ?
F18 C48 1.305(15) . ?
F19 C50 1.327(8) . ?
F20 C50 1.309(8) . ?
F21 C50 1.340(9) . ?
F22 C51 1.338(10) . ?
F23 C51 1.327(10) . ?
F24 C51 1.327(9) . ?
F25 C52 1.344(9) . ?
F26 C52 1.327(10) . ?
F27 C52 1.317(9) . ?
F28 C54 1.360(11) . ?
F29 C54 1.286(11) . ?
F30 C54 1.324(9) . ?
F31 C55 1.321(9) . ?
F32 C55 1.315(9) . ?
F33 C55 1.326(10) . ?
F34 C56 1.336(12) . ?
F35 C56 1.325(13) . ?
F36 C56 1.307(11) . ?
F37 C58 1.332(8) . ?
F38 C58 1.330(9) . ?
F39 C58 1.336(9) . ?
F40 C59 1.348(8) . ?
F41 C59 1.350(8) . ?
F42 C59 1.311(8) . ?
F43 C60 1.336(8) . ?
F44 C60 1.348(9) . ?
F45 C60 1.315(8) . ?
F46 C62 1.327(8) . ?
F47 C62 1.334(9) . ?
F48 C62 1.310(10) . ?
F49 C63 1.311(10) . ?
F50 C63 1.351(10) . ?
F51 C63 1.324(10) . ?
F52 C64 1.327(11) . ?
F53 C64 1.338(12) . ?
F54 C64 1.335(10) . ?
F69 C71 1.360(13) . ?
F69 C171 1.326(12) . ?
O1 C6 1.139(10) . ?
O2 C7 1.163(10) . ?
O3 C13 1.146(9) . ?
O4 C14 1.134(10) . ?
O5 C20 1.136(12) . ?
O6 C21 1.149(9) . ?
O7 C27 1.143(9) . ?
O8 C28 1.113(10) . ?
O9 C41 1.346(8) . ?
O10 C45 1.344(9) . ?
O11 C49 1.337(8) . ?
O12 C53 1.330(8) . ?
O13 C57 1.330(7) . ?
O14 C61 1.346(8) . ?
O15 C65 1.337(9) . ?
O16 C69 1.357(9) . ?
C1 H1 0.9500 . ?
C1 C2 1.413(11) . ?
C1 C5 1.403(12) . ?
C2 H2 0.9500 . ?
C2 C3 1.407(12) . ?
C3 H3 0.9500 . ?
C3 C4 1.432(11) . ?
C4 H4 0.9500 . ?
C4 C5 1.421(13) . ?
C5 H5 0.9500 . ?
C8 H8 0.9500 . ?
C8 C9 1.398(13) . ?
C8 C12 1.414(11) . ?
C9 H9 0.9500 . ?
C9 C10 1.417(12) . ?
C10 H10 0.9500 . ?
C10 C11 1.407(13) . ?
C11 H11 0.9500 . ?
C11 C12 1.417(11) . ?
C12 H12 0.9500 . ?
C15 H15 0.9500 . ?
C15 C16 1.22(5) . ?
C15 C19 1.42(3) . ?
C16 H16 0.9500 . ?
C16 C17 1.42(4) . ?
C17 H17 0.9500 . ?
C17 C18 1.42(3) . ?
C18 H18 0.9500 . ?
C18 C19 1.40(3) . ?
C19 H19 0.9500 . ?
C22 H22 0.9500 . ?
C22 C23 1.409(11) . ?
C22 C26 1.411(10) . ?
C23 H23 0.9500 . ?
C23 C24 1.414(11) . ?
C24 H24 0.9500 . ?
C24 C25 1.410(12) . ?
C25 H25 0.9500 . ?
C25 C26 1.399(11) . ?
C26 H26 0.9500 . ?
C41 C42 1.561(10) . ?
C41 C43 1.565(10) . ?
C41 C44 1.555(10) . ?
C45 C46 1.560(13) . ?
C45 C47 1.562(14) . ?
C45 C48 1.557(13) . ?
C49 C50 1.567(10) . ?
C49 C51 1.546(10) . ?
C49 C52 1.559(10) . ?
C53 C54 1.556(12) . ?
C53 C55 1.566(10) . ?
C53 C56 1.563(11) . ?
C57 C58 1.558(10) . ?
C57 C59 1.563(9) . ?
C57 C60 1.559(9) . ?
C61 C62 1.565(11) . ?
C61 C63 1.551(10) . ?
C61 C64 1.549(11) . ?
C65 C66 1.567(11) . ?
C65 C67 1.549(11) . ?
C65 C68 1.559(10) . ?
C65 C29 1.563(16) . ?
C65 C30 1.557(16) . ?
C65 C35 1.551(16) . ?
C69 C70 1.524(11) . ?
C69 C71 1.549(14) . ?
C69 C72 1.549(15) . ?
C69 C171 1.549(13) . ?
C69 C172 1.552(15) . ?
F64 C70 1.412(14) . ?
F65 C70 1.360(14) . ?
F66 C70 1.337(12) . ?
F67 C71 1.375(14) . ?
F68 C71 1.350(14) . ?
F70 C72 1.344(14) . ?
F71 C72 1.338(14) . ?
F72 C72 1.339(14) . ?
C70 F164 1.314(12) . ?
C70 F165 1.372(13) . ?
C70 F166 1.343(13) . ?
F167 C171 1.322(14) . ?
F168 C171 1.310(13) . ?
F170 C172 1.350(15) . ?
F171 C172 1.330(14) . ?
F172 C172 1.343(14) . ?
F55 C66 1.33(2) . ?
F56 C66 1.372(19) . ?
F57 C66 1.331(16) . ?
F58 C67 1.345(18) . ?
F59 C67 1.326(18) . ?
F60 C67 1.33(2) . ?
F60 C30 1.32(7) . ?
F61 C68 1.369(16) . ?
F62 C68 1.342(16) . ?
F63 C68 1.307(17) . ?
F73 C29 1.39(5) . ?
F74 C29 1.36(4) . ?
F75 C29 1.32(4) . ?
F76 C30 1.36(5) . ?
F77 C30 1.42(6) . ?
F78 C35 1.26(5) . ?
F79 C35 1.35(6) . ?
F80 C35 1.33(7) . ?
Bi2A Sb2A 2.911(12) . ?
Bi2A Sb1A 3.223(12) . ?
Bi2A Bi1A 3.254(10) . ?
Sb2A Bi1A 3.335(13) . ?
Sb1A Bi1A 2.934(9) . ?
C15A H15A 0.9500 . ?
C15A C19A 1.46(5) . ?
C15A C16A 1.66(8) . ?
C17A H17A 0.9500 . ?
C17A C18A 1.43(4) . ?
C17A C16A 1.56(5) . ?
C18A H18A 0.9500 . ?
C18A C19A 1.41(4) . ?
C19A H19A 0.9500 . ?
C16A H16A 0.9500 . ?

loop_
_geom_torsion_atom_site_label_1
_geom_torsion_atom_site_label_2
_geom_torsion_atom_site_label_3
_geom_torsion_atom_site_label_4
_geom_torsion
_geom_torsion_site_symmetry_1
_geom_torsion_site_symmetry_2
_geom_torsion_site_symmetry_3
_geom_torsion_site_symmetry_4
_geom_torsion_publ_flag
Mo1 C1 C2 C3 -65.0(5) . . . . ?
Mo1 C1 C5 C4 65.5(6) . . . . ?
Mo1 C2 C3 C4 -62.3(5) . . . . ?
Mo1 C3 C4 C5 -62.7(5) . . . . ?
Mo1 C4 C5 C1 -64.0(6) . . . . ?
Mo2 C8 C9 C10 62.5(5) . . . . ?
Mo2 C8 C12 C11 -64.9(5) . . . . ?
Mo2 C9 C10 C11 62.3(5) . . . . ?
Mo2 C10 C11 C12 63.7(5) . . . . ?
Mo2 C11 C12 C8 65.3(5) . . . . ?
Mo3 C15 C16 C17 -61(2) . . . . ?
Mo3 C15 C19 C18 64.0(11) . . . . ?
Mo3 C16 C17 C18 -68.0(10) . . . . ?
Mo3 C17 C18 C19 -63.2(11) . . . . ?
Mo3 C18 C19 C15 -63.0(11) . . . . ?
Mo3 C15A C19A C18A 61.1(17) . . . . ?
Mo3 C15A C16A C17A -68.6(19) . . . . ?
Mo3 C17A C18A C19A -63.3(17) . . . . ?
Mo3 C17A C16A C15A 66.7(17) . . . . ?
Mo3 C18A C19A C15A -57.6(17) . . . . ?
Mo4 C22 C23 C24 64.0(5) . . . . ?
Mo4 C22 C26 C25 -62.0(5) . . . . ?
Mo4 C23 C24 C25 66.2(5) . . . . ?
Mo4 C24 C25 C26 64.9(5) . . . . ?
Mo4 C25 C26 C22 62.1(5) . . . . ?
Al1 O9 C41 C42 -86.2(10) . . . . ?
Al1 O9 C41 C43 154.8(8) . . . . ?
Al1 O9 C41 C44 34.8(13) . . . . ?
Al1 O10 C45 C46 80.2(12) . . . . ?
Al1 O10 C45 C47 -38.9(13) . . . . ?
Al1 O10 C45 C48 -161.4(9) . . . . ?
Al1 O11 C49 C50 38.9(11) . . . . ?
Al1 O11 C49 C51 -82.9(10) . . . . ?
Al1 O11 C49 C52 157.2(7) . . . . ?
Al1 O12 C53 C54 82.7(12) . . . . ?
Al1 O12 C53 C55 -37.2(14) . . . . ?
Al1 O12 C53 C56 -156.1(9) . . . . ?
Al2 O13 C57 C58 -29.7(12) . . . . ?
Al2 O13 C57 C59 -149.3(8) . . . . ?
Al2 O13 C57 C60 91.9(10) . . . . ?
Al2 O14 C61 C62 169.8(8) . . . . ?
Al2 O14 C61 C63 49.8(13) . . . . ?
Al2 O14 C61 C64 -71.4(12) . . . . ?
Al2 O15 C65 C66 -50.5(13) . . . . ?
Al2 O15 C65 C67 -166.2(11) . . . . ?
Al2 O15 C65 C68 69.5(12) . . . . ?
Al2 O15 C65 C29 91.5(16) . . . . ?
Al2 O15 C65 C30 -160(3) . . . . ?
Al2 O15 C65 C35 -38(2) . . . . ?
Al2 O16 C69 C70 -159.2(8) . . . . ?
Al2 O16 C69 C71 93.4(12) . . . . ?
Al2 O16 C69 C72 -34.7(14) . . . . ?
Al2 O16 C69 C171 69.0(12) . . . . ?
Al2 O16 C69 C172 -47.2(13) . . . . ?
O9 Al1 O10 C45 -167.2(10) . . . . ?
O9 Al1 O11 C49 -69.8(9) . . . . ?
O9 Al1 O12 C53 -29.9(11) . . . . ?
O9 C41 C42 F1 170.9(6) . . . . ?
O9 C41 C42 F2 49.9(8) . . . . ?
O9 C41 C42 F3 -70.8(7) . . . . ?
O9 C41 C43 F4 47.9(8) . . . . ?
O9 C41 C43 F5 168.3(6) . . . . ?
O9 C41 C43 F6 -71.8(7) . . . . ?
O9 C41 C44 F7 166.2(7) . . . . ?
O9 C41 C44 F8 43.0(9) . . . . ?
O9 C41 C44 F9 -74.2(8) . . . . ?
O10 Al1 O9 C41 32.2(10) . . . . ?
O10 Al1 O11 C49 172.6(8) . . . . ?
O10 Al1 O12 C53 89.2(11) . . . . ?
O10 C45 C46 F10 44.1(10) . . . . ?
O10 C45 C46 F11 -74.4(9) . . . . ?
O10 C45 C46 F12 165.9(8) . . . . ?
O10 C45 C47 F13 164.5(8) . . . . ?
O10 C45 C47 F14 42.0(10) . . . . ?
O10 C45 C47 F15 -75.6(9) . . . . ?
O10 C45 C48 F16 -73.0(12) . . . . ?
O10 C45 C48 F17 164.7(10) . . . . ?
O10 C45 C48 F18 48.0(13) . . . . ?
O11 Al1 O9 C41 -84.9(10) . . . . ?
O11 Al1 O10 C45 -46.3(11) . . . . ?
O11 Al1 O12 C53 -152.9(10) . . . . ?
O11 C49 C50 F19 -166.8(6) . . . . ?
O11 C49 C50 F20 70.4(7) . . . . ?
O11 C49 C50 F21 -47.8(7) . . . . ?
O11 C49 C51 F22 -161.2(6) . . . . ?
O11 C49 C51 F23 78.4(7) . . . . ?
O11 C49 C51 F24 -40.6(9) . . . . ?
O11 C49 C52 F25 -166.7(6) . . . . ?
O11 C49 C52 F26 73.6(8) . . . . ?
O11 C49 C52 F27 -45.9(8) . . . . ?
O12 Al1 O9 C41 154.5(9) . . . . ?
O12 Al1 O10 C45 72.7(11) . . . . ?
O12 Al1 O11 C49 51.0(9) . . . . ?
O12 C53 C54 F28 70.9(8) . . . . ?
O12 C53 C54 F29 -47.1(10) . . . . ?
O12 C53 C54 F30 -172.9(7) . . . . ?
O12 C53 C55 F31 -162.1(7) . . . . ?
O12 C53 C55 F32 76.9(8) . . . . ?
O12 C53 C55 F33 -42.3(9) . . . . ?
O12 C53 C56 F34 -164.4(7) . . . . ?
O12 C53 C56 F35 75.8(9) . . . . ?
O12 C53 C56 F36 -44.4(11) . . . . ?
O13 Al2 O14 C61 154.0(10) . . . . ?
O13 Al2 O15 C65 51.5(10) . . . . ?
O13 Al2 O16 C69 86.3(9) . . . . ?
O13 C57 C58 F37 -155.3(6) . . . . ?
O13 C57 C58 F38 83.9(7) . . . . ?
O13 C57 C58 F39 -35.2(8) . . . . ?
O13 C57 C59 F40 -164.8(6) . . . . ?
O13 C57 C59 F41 75.9(7) . . . . ?
O13 C57 C59 F42 -43.7(7) . . . . ?
O13 C57 C60 F43 -166.7(6) . . . . ?
O13 C57 C60 F44 73.5(7) . . . . ?
O13 C57 C60 F45 -44.8(8) . . . . ?
O14 Al2 O13 C57 -32.7(10) . . . . ?
O14 Al2 O15 C65 -66.9(10) . . . . ?
O14 Al2 O16 C69 -157.2(9) . . . . ?
O14 C61 C62 F46 -166.1(6) . . . . ?
O14 C61 C62 F47 74.3(8) . . . . ?
O14 C61 C62 F48 -45.0(8) . . . . ?
O14 C61 C63 F49 -164.6(7) . . . . ?
O14 C61 C63 F50 76.0(8) . . . . ?
O14 C61 C63 F51 -41.0(10) . . . . ?
O14 C61 C64 F52 -161.7(7) . . . . ?
O14 C61 C64 F53 78.3(8) . . . . ?
O14 C61 C64 F54 -40.3(10) . . . . ?
O15 Al2 O13 C57 -156.0(9) . . . . ?
O15 Al2 O14 C61 -86.8(11) . . . . ?
O15 Al2 O16 C69 -32.5(9) . . . . ?
O15 C65 C66 F55 -166.9(9) . . . . ?
O15 C65 C66 F56 73.7(13) . . . . ?
O15 C65 C66 F57 -42.7(16) . . . . ?
O15 C65 C67 F58 -164.8(13) . . . . ?
O15 C65 C67 F59 71.6(17) . . . . ?
O15 C65 C67 F60 -46.9(12) . . . . ?
O15 C65 C68 F61 -165.5(9) . . . . ?
O15 C65 C68 F62 72.4(10) . . . . ?
O15 C65 C68 F63 -44.8(13) . . . . ?
O15 C65 C29 F73 -86(3) . . . . ?
O15 C65 C29 F74 166(2) . . . . ?
O15 C65 C29 F75 39(3) . . . . ?
O15 C65 C30 F60 -67(3) . . . . ?
O15 C65 C30 F76 56(5) . . . . ?
O15 C65 C30 F77 173(3) . . . . ?
O15 C65 C35 F78 -70(5) . . . . ?
O15 C65 C35 F79 164(3) . . . . ?
O15 C65 C35 F80 55(4) . . . . ?
O16 Al2 O13 C57 84.7(10) . . . . ?
O16 Al2 O14 C61 34.6(11) . . . . ?
O16 Al2 O15 C65 172.2(9) . . . . ?
O16 C69 C70 F64 78.3(11) . . . . ?
O16 C69 C70 F65 -29.5(12) . . . . ?
O16 C69 C70 F66 -161.2(14) . . . . ?
O16 C69 C70 F164 42.6(16) . . . . ?
O16 C69 C70 F165 -81.5(9) . . . . ?
O16 C69 C70 F166 172.4(11) . . . . ?
O16 C69 C71 F69 -168.4(10) . . . . ?
O16 C69 C71 F67 69.2(13) . . . . ?
O16 C69 C71 F68 -50.2(15) . . . . ?
O16 C69 C72 F70 80.5(14) . . . . ?
O16 C69 C72 F71 -41.0(18) . . . . ?
O16 C69 C72 F72 -153.2(13) . . . . ?
O16 C69 C171 F69 161.6(10) . . . . ?
O16 C69 C171 F167 44.8(14) . . . . ?
O16 C69 C171 F168 -78.4(13) . . . . ?
O16 C69 C172 F170 44.7(15) . . . . ?
O16 C69 C172 F171 -72.6(16) . . . . ?
O16 C69 C172 F172 161.9(15) . . . . ?
C1 C2 C3 Mo1 62.8(5) . . . . ?
C1 C2 C3 C4 0.4(8) . . . . ?
C2 C1 C5 Mo1 -65.6(5) . . . . ?
C2 C1 C5 C4 -0.2(9) . . . . ?
C2 C3 C4 Mo1 62.1(5) . . . . ?
C2 C3 C4 C5 -0.5(8) . . . . ?
C3 C4 C5 Mo1 64.4(5) . . . . ?
C3 C4 C5 C1 0.4(9) . . . . ?
C5 C1 C2 Mo1 64.9(6) . . . . ?
C5 C1 C2 C3 -0.2(9) . . . . ?
C8 C9 C10 Mo2 -61.9(6) . . . . ?
C8 C9 C10 C11 0.4(9) . . . . ?
C9 C8 C12 Mo2 65.5(5) . . . . ?
C9 C8 C12 C11 0.6(9) . . . . ?
C9 C10 C11 Mo2 -63.7(5) . . . . ?
C9 C10 C11 C12 0.0(9) . . . . ?
C10 C11 C12 Mo2 -65.6(5) . . . . ?
C10 C11 C12 C8 -0.4(9) . . . . ?
C12 C8 C9 Mo2 -63.1(5) . . . . ?
C12 C8 C9 C10 -0.6(9) . . . . ?
C15 C16 C17 Mo3 62(2) . . . . ?
C15 C16 C17 C18 -6(3) . . . . ?
C16 C15 C19 Mo3 -67.5(16) . . . . ?
C16 C15 C19 C18 -3(2) . . . . ?
C16 C17 C18 Mo3 66.3(15) . . . . ?
C16 C17 C18 C19 3.1(19) . . . . ?
C17 C18 C19 Mo3 62.9(11) . . . . ?
C17 C18 C19 C15 -0.1(18) . . . . ?
C19 C15 C16 Mo3 67.1(12) . . . . ?
C19 C15 C16 C17 6(3) . . . . ?
C22 C23 C24 Mo4 -65.5(5) . . . . ?
C22 C23 C24 C25 0.7(9) . . . . ?
C23 C22 C26 Mo4 62.7(5) . . . . ?
C23 C22 C26 C25 0.7(8) . . . . ?
C23 C24 C25 Mo4 -65.1(5) . . . . ?
C23 C24 C25 C26 -0.2(9) . . . . ?
C24 C25 C26 Mo4 -62.3(5) . . . . ?
C24 C25 C26 C22 -0.3(9) . . . . ?
C26 C22 C23 Mo4 -64.8(5) . . . . ?
C26 C22 C23 C24 -0.8(8) . . . . ?
C42 C41 C43 F4 -71.1(7) . . . . ?
C42 C41 C43 F5 49.3(8) . . . . ?
C42 C41 C43 F6 169.2(6) . . . . ?
C42 C41 C44 F7 -72.4(8) . . . . ?
C42 C41 C44 F8 164.4(7) . . . . ?
C42 C41 C44 F9 47.2(8) . . . . ?
C43 C41 C42 F1 -71.2(7) . . . . ?
C43 C41 C42 F2 167.8(6) . . . . ?
C43 C41 C42 F3 47.1(8) . . . . ?
C43 C41 C44 F7 46.9(9) . . . . ?
C43 C41 C44 F8 -76.3(8) . . . . ?
C43 C41 C44 F9 166.4(6) . . . . ?
C44 C41 C42 F1 47.7(8) . . . . ?
C44 C41 C42 F2 -73.3(8) . . . . ?
C44 C41 C42 F3 166.0(6) . . . . ?
C44 C41 C43 F4 170.1(6) . . . . ?
C44 C41 C43 F5 -69.4(8) . . . . ?
C44 C41 C43 F6 50.4(8) . . . . ?
C46 C45 C47 F13 44.1(10) . . . . ?
C46 C45 C47 F14 -78.3(9) . . . . ?
C46 C45 C47 F15 164.0(7) . . . . ?
C46 C45 C48 F16 46.2(12) . . . . ?
C46 C45 C48 F17 -76.1(12) . . . . ?
C46 C45 C48 F18 167.2(10) . . . . ?
C47 C45 C46 F10 165.0(8) . . . . ?
C47 C45 C46 F11 46.6(9) . . . . ?
C47 C45 C46 F12 -73.1(10) . . . . ?
C47 C45 C48 F16 165.0(9) . . . . ?
C47 C45 C48 F17 42.7(13) . . . . ?
C47 C45 C48 F18 -74.0(12) . . . . ?
C48 C45 C46 F10 -73.7(10) . . . . ?
C48 C45 C46 F11 167.8(8) . . . . ?
C48 C45 C46 F12 48.1(12) . . . . ?
C48 C45 C47 F13 -75.3(11) . . . . ?
C48 C45 C47 F14 162.3(8) . . . . ?
C48 C45 C47 F15 44.6(10) . . . . ?
C50 C49 C51 F22 76.2(8) . . . . ?
C50 C49 C51 F23 -44.1(8) . . . . ?
C50 C49 C51 F24 -163.1(6) . . . . ?
C50 C49 C52 F25 -46.8(8) . . . . ?
C50 C49 C52 F26 -166.5(6) . . . . ?
C50 C49 C52 F27 74.0(8) . . . . ?
C51 C49 C50 F19 -44.4(8) . . . . ?
C51 C49 C50 F20 -167.1(6) . . . . ?
C51 C49 C50 F21 74.6(7) . . . . ?
C51 C49 C52 F25 72.8(8) . . . . ?
C51 C49 C52 F26 -46.9(8) . . . . ?
C51 C49 C52 F27 -166.4(6) . . . . ?
C52 C49 C50 F19 75.4(7) . . . . ?
C52 C49 C50 F20 -47.4(7) . . . . ?
C52 C49 C50 F21 -165.7(6) . . . . ?
C52 C49 C51 F22 -42.7(9) . . . . ?
C52 C49 C51 F23 -163.0(6) . . . . ?
C52 C49 C51 F24 77.9(8) . . . . ?
C54 C53 C55 F31 76.9(8) . . . . ?
C54 C53 C55 F32 -44.1(8) . . . . ?
C54 C53 C55 F33 -163.3(6) . . . . ?
C54 C53 C56 F34 -43.9(10) . . . . ?
C54 C53 C56 F35 -163.7(7) . . . . ?
C54 C53 C56 F36 76.2(10) . . . . ?
C55 C53 C54 F28 -166.8(6) . . . . ?
C55 C53 C54 F29 75.2(8) . . . . ?
C55 C53 C54 F30 -50.5(9) . . . . ?
C55 C53 C56 F34 74.2(9) . . . . ?
C55 C53 C56 F35 -45.6(10) . . . . ?
C55 C53 C56 F36 -165.8(8) . . . . ?
C56 C53 C54 F28 -48.8(8) . . . . ?
C56 C53 C54 F29 -166.7(7) . . . . ?
C56 C53 C54 F30 67.5(10) . . . . ?
C56 C53 C55 F31 -43.0(10) . . . . ?
C56 C53 C55 F32 -164.0(7) . . . . ?
C56 C53 C55 F33 76.8(8) . . . . ?
C58 C57 C59 F40 72.7(7) . . . . ?
C58 C57 C59 F41 -46.6(7) . . . . ?
C58 C57 C59 F42 -166.2(6) . . . . ?
C58 C57 C60 F43 -42.1(7) . . . . ?
C58 C57 C60 F44 -162.0(5) . . . . ?
C58 C57 C60 F45 79.7(7) . . . . ?
C59 C57 C58 F37 -36.8(8) . . . . ?
C59 C57 C58 F38 -157.5(5) . . . . ?
C59 C57 C58 F39 83.3(7) . . . . ?
C59 C57 C60 F43 75.9(7) . . . . ?
C59 C57 C60 F44 -43.9(7) . . . . ?
C59 C57 C60 F45 -162.2(6) . . . . ?
C60 C57 C58 F37 81.6(7) . . . . ?
C60 C57 C58 F38 -39.2(7) . . . . ?
C60 C57 C58 F39 -158.3(5) . . . . ?
C60 C57 C59 F40 -45.0(8) . . . . ?
C60 C57 C59 F41 -164.3(5) . . . . ?
C60 C57 C59 F42 76.1(7) . . . . ?
C62 C61 C63 F49 76.7(8) . . . . ?
C62 C61 C63 F50 -42.6(9) . . . . ?
C62 C61 C63 F51 -159.7(7) . . . . ?
C62 C61 C64 F52 -44.1(9) . . . . ?
C62 C61 C64 F53 -164.1(6) . . . . ?
C62 C61 C64 F54 77.3(9) . . . . ?
C63 C61 C62 F46 -44.3(9) . . . . ?
C63 C61 C62 F47 -163.9(7) . . . . ?
C63 C61 C62 F48 76.9(8) . . . . ?
C63 C61 C64 F52 74.7(9) . . . . ?
C63 C61 C64 F53 -45.2(8) . . . . ?
C63 C61 C64 F54 -163.8(8) . . . . ?
C64 C61 C62 F46 73.8(8) . . . . ?
C64 C61 C62 F47 -45.8(8) . . . . ?
C64 C61 C62 F48 -165.0(6) . . . . ?
C64 C61 C63 F49 -41.8(9) . . . . ?
C64 C61 C63 F50 -161.2(7) . . . . ?
C64 C61 C63 F51 81.8(9) . . . . ?
C70 C69 C71 F69 78.8(12) . . . . ?
C70 C69 C71 F67 -43.6(12) . . . . ?
C70 C69 C71 F68 -163.0(13) . . . . ?
C70 C69 C72 F70 -156.6(12) . . . . ?
C70 C69 C72 F71 81.9(16) . . . . ?
C70 C69 C72 F72 -30.3(17) . . . . ?
C70 C69 C171 F69 35.5(15) . . . . ?
C70 C69 C171 F167 -81.4(14) . . . . ?
C70 C69 C171 F168 155.5(11) . . . . ?
C70 C69 C172 F170 159.7(13) . . . . ?
C70 C69 C172 F171 42.4(16) . . . . ?
C70 C69 C172 F172 -83.1(17) . . . . ?
C71 C69 C70 F64 -168.0(11) . . . . ?
C71 C69 C70 F65 84.2(12) . . . . ?
C71 C69 C70 F66 -47.5(17) . . . . ?
C71 C69 C72 F70 -45.6(16) . . . . ?
C71 C69 C72 F71 -167.1(14) . . . . ?
C71 C69 C72 F72 80.7(17) . . . . ?
C72 C69 C70 F64 -48.9(12) . . . . ?
C72 C69 C70 F65 -156.6(12) . . . . ?
C72 C69 C70 F66 71.7(17) . . . . ?
C72 C69 C71 F69 -39.0(15) . . . . ?
C72 C69 C71 F67 -161.3(12) . . . . ?
C72 C69 C71 F68 79.3(15) . . . . ?
C171 C69 C70 F164 170.6(14) . . . . ?
C171 C69 C70 F165 46.5(12) . . . . ?
C171 C69 C70 F166 -59.7(15) . . . . ?
C171 C69 C172 F170 -75.7(15) . . . . ?
C171 C69 C172 F171 167.0(14) . . . . ?
C171 C69 C172 F172 41.5(19) . . . . ?
C172 C69 C70 F164 -74.3(16) . . . . ?
C172 C69 C70 F165 161.6(10) . . . . ?
C172 C69 C70 F166 55.4(13) . . . . ?
C172 C69 C171 F69 -78.8(13) . . . . ?
C172 C69 C171 F167 164.4(13) . . . . ?
C172 C69 C171 F168 41.3(14) . . . . ?
C66 C65 C67 F58 76.1(17) . . . . ?
C66 C65 C67 F59 -47.5(17) . . . . ?
C66 C65 C67 F60 -166.0(11) . . . . ?
C66 C65 C68 F61 -43.8(14) . . . . ?
C66 C65 C68 F62 -166.0(11) . . . . ?
C66 C65 C68 F63 76.8(14) . . . . ?
C67 C65 C66 F55 -48.1(13) . . . . ?
C67 C65 C66 F56 -167.5(13) . . . . ?
C67 C65 C66 F57 76.1(16) . . . . ?
C67 C65 C68 F61 70.8(15) . . . . ?
C67 C65 C68 F62 -51.4(15) . . . . ?
C67 C65 C68 F63 -168.6(13) . . . . ?
C68 C65 C66 F55 70.5(13) . . . . ?
C68 C65 C66 F56 -48.9(16) . . . . ?
C68 C65 C66 F57 -165.3(12) . . . . ?
C68 C65 C67 F58 -40(2) . . . . ?
C68 C65 C67 F59 -163.6(13) . . . . ?
C68 C65 C67 F60 77.9(13) . . . . ?
C29 C65 C30 F60 39(4) . . . . ?
C29 C65 C30 F76 162(4) . . . . ?
C29 C65 C30 F77 -82(4) . . . . ?
C29 C65 C35 F78 170(3) . . . . ?
C29 C65 C35 F79 44(4) . . . . ?
C29 C65 C35 F80 -65(5) . . . . ?
C30 C65 C29 F73 169(4) . . . . ?
C30 C65 C29 F74 61(4) . . . . ?
C30 C65 C29 F75 -66(4) . . . . ?
C30 C65 C35 F78 45(5) . . . . ?
C30 C65 C35 F79 -81(4) . . . . ?
C30 C65 C35 F80 170(3) . . . . ?
C35 C65 C29 F73 40(4) . . . . ?
C35 C65 C29 F74 -68(4) . . . . ?
C35 C65 C29 F75 165(3) . . . . ?
C35 C65 C30 F60 171(3) . . . . ?
C35 C65 C30 F76 -66(5) . . . . ?
C35 C65 C30 F77 50(5) . . . . ?
C17A C18A C19A Mo3 59.9(16) . . . . ?
C17A C18A C19A C15A 2(3) . . . . ?
C18A C17A C16A Mo3 -61(2) . . . . ?
C18A C17A C16A C15A 6(3) . . . . ?
C19A C15A C16A Mo3 65(2) . . . . ?
C19A C15A C16A C17A -4(3) . . . . ?
C16A C15A C19A Mo3 -60(2) . . . . ?
C16A C15A C19A C18A 1(3) . . . . ?
C16A C17A C18A Mo3 58(2) . . . . ?
C16A C17A C18A C19A -6(3) . . . . ?

loop_
_exptl_oxdiff_crystal_face_indexfrac_h
_exptl_oxdiff_crystal_face_indexfrac_k
_exptl_oxdiff_crystal_face_indexfrac_l
_exptl_oxdiff_crystal_face_x
_exptl_oxdiff_crystal_face_y
_exptl_oxdiff_crystal_face_z
-0.2334 -10.2904 -14.4489 -0.1560 0.1168 0.9808
0.1211 10.3271 14.4202 0.1641 -0.1230 -0.9788
-9.3998 -2.1712 -9.6744 0.5901 -0.4538 0.6677
10.2914 -0.0792 7.1825 -0.6870 0.5276 -0.4996
10.5569 -5.4255 -0.0502 -0.7939 0.6080 -0.0091
-10.5569 5.4255 0.0502 0.7939 -0.6080 0.0091
-3.0822 -12.4899 10.8453 -0.6076 -0.7931 0.0424
-1.2773 -5.1433 17.6006 -0.5114 -0.6696 -0.5387
1.4093 5.6802 -17.3552 0.5233 0.6851 0.5067
2.8908 11.7095 -12.0716 0.6075 0.7933 0.0409
-0.8555 11.1314 -13.5251 0.8075 0.5566 0.1951
1.0566 16.1936 0.2189 0.6577 0.4513 -0.6031
-1.0267 -16.1990 0.0427 -0.6648 -0.4562 0.5916
0.8974 -10.9019 13.7606 -0.8043 -0.5544 -0.2140
-0.2625 -13.5280 -10.3550 -0.3795 -0.0687 0.9227
-5.1685 10.7667 -10.9491 0.9666 0.1804 0.1820
-0.2685 14.2633 8.9719 0.4675 0.0851 -0.8799
-0.5995 11.6590 12.9907 0.2894 -0.1044 -0.9515
8.8892 -2.4438 10.8553 -0.7913 0.2782 -0.5444
-1.7337 -12.0625 12.2124 -0.6867 -0.7247 -0.0567
1.6922 11.8913 -12.4473 0.6860 0.7239 0.0735
-8.3830 -9.6111 -5.4548 0.1230 -0.6692 0.7329
-4.2388 -10.0102 -12.8337 0.0346 -0.1976 0.9797
-7.0539 9.8876 -8.9193 0.9862 -0.0246 0.1635
0.8416 -8.9904 -15.5082 -0.1337 0.2500 0.9590
